data_2105792
loop_
_publ_author_name
'Makarova, Irina'
'Grebenev, Vadim'
'Dmitricheva, Elena'
'Dolbinina, Valentina'
'Chernyshov, Dmitry'

_publ_section_title
;
 <i>M~m~</i>H~<i>n~</i>(<i>X</i>O~4~)~(<i>m~+{\?it n</i>)/2} crystals:
 structure, phase transitions, hydrogen bonds, conductivity. I.
 K~9~H~7~(SO~4~)~8~&#x00B7;H~2~O crystals -- a new representative of the
 family of solid acid conductors
;
_journal_coeditor_code BP5061
_journal_issue 2
_journal_name_full 'Acta Crystallographica Section B'
_journal_page_first 218
_journal_page_last 226
_journal_paper_doi 10.1107/S2052520613029892
_journal_volume 70
_journal_year 2014
_chemical_formula_analytical 'K9 S8 O33 H9'
_chemical_formula_iupac 'K9 S8 O33 H9'
_chemical_formula_moiety 'K9, 8(S O4), H7, H2 O'
_chemical_formula_structural 'K9 S8 O33 H9'
_chemical_formula_sum 'H9 K9 O33 S8'
_chemical_formula_weight 1145.4
_chemical_name_common 'K9 S8 O33 H9'
_space_group_IT_number 14
_symmetry_cell_setting monoclinic
_symmetry_space_group_name_Hall '-P 2ybc'
_symmetry_space_group_name_H-M 'P 1 21/c 1'
_cell_angle_alpha 90
_cell_angle_beta 95.372(4)
_cell_angle_gamma 90
_cell_formula_units_Z 4
_cell_length_a 7.0685(4)
_cell_length_b 19.7920(5)
_cell_length_c 23.4724(6)
_cell_measurement_reflns_used 7836
_cell_measurement_temperature 300
_cell_measurement_theta_max 31.08
_cell_measurement_theta_min 1.70
_cell_volume 3269.4(2)
_computing_cell_refinement CrysAlisPro
_computing_data_collection CrysAlisPro
_computing_data_reduction CrysAlisPro
_computing_molecular_graphics 'DIAMOND. Version. 3'
_computing_structure_refinement 'JANA 2006'
_computing_structure_solution 'JANA 2006'
_diffrn_ambient_temperature 300
_diffrn_measured_fraction_theta_full 0.995
_diffrn_measured_fraction_theta_max 0.995
_diffrn_measurement_device diffractometer
_diffrn_measurement_device_type Huber
_diffrn_measurement_method w
_diffrn_radiation_monochromator Mirror1-monochromator-Mirror2
_diffrn_radiation_source synchrotron
_diffrn_radiation_type synchrotron
_diffrn_radiation_wavelength 0.696
_diffrn_reflns_av_R_equivalents 0.0255
_diffrn_reflns_av_sigmaI/netI 0.0068
_diffrn_reflns_limit_h_max 6
_diffrn_reflns_limit_h_min -6
_diffrn_reflns_limit_k_max 28
_diffrn_reflns_limit_k_min -20
_diffrn_reflns_limit_l_max 33
_diffrn_reflns_limit_l_min -23
_diffrn_reflns_number 12521
_diffrn_reflns_theta_full 31.0883
_diffrn_reflns_theta_max 31.0883
_diffrn_reflns_theta_min 1.7071
_diffrn_standards_decay_% 0
_diffrn_standards_interval_count 0
_diffrn_standards_interval_time 0
_diffrn_standards_number 0
_exptl_absorpt_coefficient_mu 1.68
_exptl_absorpt_correction_type none
_exptl_crystal_colour colourless
_exptl_crystal_density_diffrn 2.3263
_exptl_crystal_F_000 2288
_exptl_crystal_size_max 0.27
_exptl_crystal_size_mid 0.27
_exptl_crystal_size_min 0.27
_refine_diff_density_max 0.52
_refine_diff_density_min -0.51
_refine_ls_extinction_coef 202E3(3)
_refine_ls_extinction_method 'B-C type 1 Gaussian isotropic (Becker & Coppens, 1974)'
_refine_ls_goodness_of_fit_ref 2.99
_refine_ls_hydrogen_treatment refall
_refine_ls_number_constraints 0
_refine_ls_number_parameters 492
_refine_ls_number_reflns 7239
_refine_ls_number_restraints 0
_refine_ls_R_factor_all 0.0320
_refine_ls_R_factor_gt 0.0320
_refine_ls_shift/su_max 3.5789
_refine_ls_shift/su_mean 0.1257
_refine_ls_structure_factor_coef F
_refine_ls_weighting_details w=1/(\s^2^(F)+0.0001F^2^)
_refine_ls_weighting_scheme sigma
_refine_ls_wR_factor_gt 0.0463
_refine_ls_wR_factor_ref 0.0463
_reflns_number_gt 7239
_reflns_number_total 7657
_reflns_threshold_expression I>3\s(I)
_cod_data_source_file bp5061sup1.cif
_cod_data_source_block I
_cod_original_sg_symbol_Hall '-P 2ycb'
_cod_database_code 2105792
_cod_database_fobs_code 2105792

loop_
_symmetry_equiv_pos_site_id
_symmetry_equiv_pos_as_xyz
1 x,y,z
2 -x,y+1/2,-z+1/2
3 -x,-y,-z
4 x,-y+1/2,z+1/2

loop_
_atom_site_type_symbol
_atom_site_label
_atom_site_fract_x
_atom_site_fract_y
_atom_site_fract_z
_atom_site_U_iso_or_equiv
_atom_site_adp_type
_atom_site_calc_flag
_atom_site_occupancy
K K1 0.97495(8) 0.08283(2) 0.596746(19) 0.03029(15) Uani d 1
K K2 0.54128(8) 0.07789(2) 0.407281(19) 0.02983(15) Uani d 1
K K3 0.19564(7) 0.24728(2) 0.333210(19) 0.02871(15) Uani d 1
K K4 0.30880(7) 0.23750(2) 0.168128(19) 0.03070(15) Uani d 1
K K5 0.36507(8) 0.58408(2) 0.40756(2) 0.03078(15) Uani d 1
K K6 0.88086(7) 0.41561(2) 0.764090(19) 0.02817(15) Uani d 1
K K7 0.63508(8) 0.41031(2) 0.229563(19) 0.02976(15) Uani d 1
K K8 0.92007(7) 0.41010(2) 0.412193(19) 0.02773(15) Uani d 1
K K9 0.76950(8) 0.24689(3) 0.501344(18) 0.04241(19) Uani d 1
S S1 0.45897(8) 0.10622(3) 0.56839(2) 0.02632(16) Uani d 1
S S2 0.04382(8) 0.09454(2) 0.42938(2) 0.02532(16) Uani d 1
S S3 0.71499(7) 0.24680(2) 0.348889(18) 0.02062(14) Uani d 1
S S4 0.81289(8) 0.23899(2) 0.150913(19) 0.02277(15) Uani d 1
S S5 0.88182(8) 0.58757(2) 0.428693(19) 0.02217(15) Uani d 1
S S6 0.38992(8) 0.41223(2) 0.745619(18) 0.02260(15) Uani d 1
S S7 0.12913(8) 0.40318(2) 0.259011(19) 0.02249(15) Uani d 1
S S8 0.41953(7) 0.39065(2) 0.430556(18) 0.02069(14) Uani d 1
O O1 0.5479(3) 0.36892(9) 0.01960(7) 0.0456(6) Uani d 1
O O2 0.5882(3) 0.41209(10) 0.11614(7) 0.0479(6) Uani d 1
O O3 0.3371(2) 0.45356(7) 0.05162(7) 0.0358(5) Uani d 1
O O4 0.3256(2) 0.34011(8) 0.08660(7) 0.0411(5) Uani d 1
O O5 0.8295(2) 0.64881(8) 0.08637(7) 0.0420(6) Uani d 1
O O6 0.0618(3) 0.61535(9) 0.02407(7) 0.0419(6) Uani d 1
O O7 0.8253(2) 0.53549(7) 0.05004(7) 0.0354(5) Uani d 1
O O8 0.0719(3) 0.56883(10) 0.11933(7) 0.0442(6) Uani d 1
O O9 0.4013(2) 0.80490(7) 0.18299(6) 0.0319(5) Uani d 1
O O10 0.1463(2) 0.77708(7) 0.10985(6) 0.0289(5) Uani d 1
O O11 0.4189(2) 0.70566(8) 0.12408(8) 0.0420(6) Uani d 1
O O12 0.1991(2) 0.71331(7) 0.19739(6) 0.0327(5) Uani d 1
O O13 0.9343(2) 0.28838(8) 0.12794(8) 0.0436(6) Uani d 1
O O14 0.7152(3) 0.27511(8) 0.20058(6) 0.0372(5) Uani d 1
O O15 0.9150(2) 0.18233(8) 0.17711(7) 0.0396(5) Uani d 1
O O16 0.6574(2) 0.22037(8) 0.10971(6) 0.0354(5) Uani d 1
O O17 0.2214(3) 0.02802(7) 0.04361(7) 0.0424(5) Uani d 1
O O18 0.9688(2) 0.11216(9) 0.03117(7) 0.0389(5) Uani d 1
O O19 0.0466(2) 0.05446(7) 0.12047(6) 0.0309(5) Uani d 1
O O20 0.2621(2) 0.13750(8) 0.08701(7) 0.0370(5) Uani d 1
O O21 0.5150(2) 0.11023(8) 0.20460(7) 0.0371(5) Uani d 1
O O22 0.4852(2) 0.05112(8) 0.29307(6) 0.0336(5) Uani d 1
O O23 0.2669(2) 0.14101(8) 0.26178(7) 0.0416(6) Uani d 1
O O24 0.2568(3) 0.03185(8) 0.21553(7) 0.0397(5) Uani d 1
O O25 0.7429(3) 0.95863(8) 0.20790(7) 0.0399(5) Uani d 1
O O26 0.9979(2) 0.87796(9) 0.20151(7) 0.0404(5) Uani d 1
O O27 0.7425(2) 0.85182(9) 0.25765(8) 0.0424(6) Uani d 1
O O28 0.9657(2) 0.94087(7) 0.28772(6) 0.0336(5) Uani d 1
O O29 0.7177(2) 0.83590(7) 0.07734(7) 0.0389(5) Uani d 1
O O30 0.5025(2) 0.90455(7) 0.12585(6) 0.0281(4) Uani d 1
O O31 0.6798(2) 0.95320(7) 0.05504(6) 0.0345(5) Uani d 1
O O32 0.4265(2) 0.87446(9) 0.02696(6) 0.0371(5) Uani d 1
O O33 0.1929(5) 0.24051(13) 0.50353(15) 0.0739(11) Uani d 1
H H1 0.757(5) 0.547(3) 0.0043(16) 0.15(2) Uiso d 1
H H2 0.752(4) 0.2513(14) 0.2334(14) 0.077(11) Uiso d 1
H H3 0.195(5) 0.0502(18) 0.1824(16) 0.087(12) Uiso d 1
H H4 0.257(4) 0.042(2) 0.0078(13) 0.097(14) Uiso d 1
H H5 0.437(5) 0.8409(17) 0.1524(15) 0.094(12) Uiso d 1
H H6 0.684(5) 0.9399(17) 0.1800(15) 0.073(11) Uiso d 1
H H7 0.292(7) 0.216(3) 0.539(2) 0.18(2) Uiso d 1
H H8 0.176(11) 0.209(4) 0.466(3) 0.15(3) Uiso d 0.6667
H H9 0.280(9) 0.265(4) 0.492(3) 0.08(2) Uiso d 0.6667
H H10 0.219(9) 0.270(3) 0.514(3) 0.052(17) Uiso d 0.6667

loop_
_atom_site_aniso_label
_atom_site_aniso_U_11
_atom_site_aniso_U_22
_atom_site_aniso_U_33
_atom_site_aniso_U_12
_atom_site_aniso_U_13
_atom_site_aniso_U_23
_atom_site_aniso_type_symbol
K1 0.0311(4) 0.0304(2) 0.0301(2) -0.00137(18) 0.0069(2) -0.00301(15) K
K2 0.0310(4) 0.03055(19) 0.0284(2) 0.00115(18) 0.0052(2) 0.00265(15) K
K3 0.0259(3) 0.02905(19) 0.0313(2) -0.00082(17) 0.0036(2) -0.00127(14) K
K4 0.0283(3) 0.0300(2) 0.0339(2) 0.00030(17) 0.0040(2) 0.00103(15) K
K5 0.0267(3) 0.02892(19) 0.0368(2) -0.00068(17) 0.0035(2) 0.00425(15) K
K6 0.0257(3) 0.02753(19) 0.0307(2) -0.00046(16) -0.00033(19) 0.00094(14) K
K7 0.0298(3) 0.02981(19) 0.0294(2) -0.00118(17) 0.0011(2) -0.00083(15) K
K8 0.0259(3) 0.02681(18) 0.0299(2) -0.00072(16) -0.00072(19) -0.00309(14) K
K9 0.0615(5) 0.0386(2) 0.0286(2) 0.0027(2) 0.0117(3) 0.00390(17) K
S1 0.0227(4) 0.0337(2) 0.0221(2) -0.0011(2) -0.0001(2) -0.00238(16) S
S2 0.0231(4) 0.0307(2) 0.0219(2) 0.00097(19) 0.0005(2) 0.00158(15) S
S3 0.0201(3) 0.02126(18) 0.02027(19) 0.00085(16) 0.00070(18) 0.00035(13) S
S4 0.0236(3) 0.02163(18) 0.0234(2) 0.00032(17) 0.0039(2) 0.00123(14) S
S5 0.0200(3) 0.0250(2) 0.02092(19) 0.00065(17) -0.00116(19) 0.00158(14) S
S6 0.0216(3) 0.0254(2) 0.02012(19) 0.00025(17) -0.00153(19) -0.00111(14) S
S7 0.0215(3) 0.02414(19) 0.02122(19) 0.00061(17) -0.00117(19) 0.00231(14) S
S8 0.0196(3) 0.02239(19) 0.01973(19) 0.00065(17) -0.00030(18) -0.00108(14) S
O1 0.0516(12) 0.0544(10) 0.0333(8) 0.0125(9) 0.0164(8) 0.0011(7) O
O2 0.0334(12) 0.0756(13) 0.0316(8) -0.0035(9) -0.0133(8) -0.0011(8) O
O3 0.0399(11) 0.0307(7) 0.0346(7) 0.0047(7) -0.0083(7) -0.0022(6) O
O4 0.0372(11) 0.0420(8) 0.0454(9) -0.0039(7) 0.0107(8) 0.0112(7) O
O5 0.0382(11) 0.0433(9) 0.0449(9) 0.0085(7) 0.0067(8) -0.0127(7) O
O6 0.0428(11) 0.0507(9) 0.0344(8) -0.0097(8) 0.0148(8) 0.0005(7) O
O7 0.0406(11) 0.0315(7) 0.0320(7) -0.0068(7) -0.0076(7) 0.0024(6) O
O8 0.0362(11) 0.0648(11) 0.0290(8) -0.0001(8) -0.0105(7) 0.0032(7) O
O9 0.0393(10) 0.0344(7) 0.0218(6) -0.0163(6) 0.0010(6) -0.0029(5) O
O10 0.0294(10) 0.0326(7) 0.0236(6) 0.0023(6) -0.0031(6) 0.0033(5) O
O11 0.0328(11) 0.0399(8) 0.0540(10) 0.0088(7) 0.0076(8) -0.0121(7) O
O12 0.0397(10) 0.0328(7) 0.0255(6) -0.0105(6) 0.0020(6) 0.0067(5) O
O13 0.0336(11) 0.0385(8) 0.0588(11) -0.0103(7) 0.0043(8) 0.0151(7) O
O14 0.0508(12) 0.0373(8) 0.0231(6) 0.0190(7) 0.0023(7) -0.0032(6) O
O15 0.0434(11) 0.0352(7) 0.0424(8) 0.0167(7) 0.0152(8) 0.0124(6) O
O16 0.0350(11) 0.0419(8) 0.0285(7) -0.0075(7) -0.0011(7) -0.0080(6) O
O17 0.0649(13) 0.0287(7) 0.0373(8) 0.0087(7) 0.0242(8) 0.0024(6) O
O18 0.0280(11) 0.0553(10) 0.0312(8) -0.0002(8) -0.0097(7) 0.0065(7) O
O19 0.0302(10) 0.0394(7) 0.0232(6) -0.0018(6) 0.0038(6) 0.0009(5) O
O20 0.0303(10) 0.0383(8) 0.0412(8) -0.0102(7) -0.0033(7) -0.0035(6) O
O21 0.0295(11) 0.0491(9) 0.0333(8) -0.0031(7) 0.0060(7) 0.0102(6) O
O22 0.0342(10) 0.0396(8) 0.0248(7) 0.0019(7) -0.0085(6) 0.0058(6) O
O23 0.0379(11) 0.0438(9) 0.0434(9) 0.0117(7) 0.0048(8) -0.0067(7) O
O24 0.0487(12) 0.0339(7) 0.0329(8) -0.0146(7) -0.0152(8) 0.0059(6) O
O25 0.0471(12) 0.0293(7) 0.0393(8) 0.0095(7) -0.0178(8) -0.0052(6) O
O26 0.0366(11) 0.0498(9) 0.0359(8) 0.0089(8) 0.0088(7) -0.0103(7) O
O27 0.0350(11) 0.0441(9) 0.0475(9) -0.0144(7) 0.0008(8) 0.0080(7) O
O28 0.0353(11) 0.0377(7) 0.0258(7) -0.0030(7) -0.0074(7) -0.0067(6) O
O29 0.0410(11) 0.0346(7) 0.0407(8) 0.0146(7) 0.0019(7) 0.0022(6) O
O30 0.0300(10) 0.0319(6) 0.0228(6) -0.0042(6) 0.0045(6) -0.0009(5) O
O31 0.0454(11) 0.0276(6) 0.0327(7) -0.0082(6) 0.0143(7) -0.0009(5) O
O32 0.0279(10) 0.0532(9) 0.0282(7) -0.0050(7) -0.0084(7) -0.0043(6) O
O33 0.106(2) 0.0357(11) 0.0808(19) 0.0074(13) 0.0158(16) 0.0138(12) O

loop_
_atom_type_symbol
_atom_type_scat_dispersion_real
_atom_type_scat_dispersion_imag
_atom_type_scat_source
H 0.0000 0.0000 'International Tables Vol C tables 4.2.6.8 and 6.1.1.1'
K 0.1967 0.2434 'International Tables Vol C tables 4.2.6.8 and 6.1.1.1'
O 0.0109 0.0059 'International Tables Vol C tables 4.2.6.8 and 6.1.1.1'
S 0.1223 0.1204 'International Tables Vol C tables 4.2.6.8 and 6.1.1.1'

loop_
_geom_angle_atom_site_label_1
_geom_angle_atom_site_label_2
_geom_angle_atom_site_label_3
_geom_angle_site_symmetry_1
_geom_angle_site_symmetry_3
_geom_angle
O2 K1 O3 4_555 4_655 162.82(5)
O2 K1 O4 4_555 4_655 146.49(5)
O2 K1 O6 4_555 2_645 98.69(5)
O2 K1 O7 4_555 4_555 75.65(5)
O2 K1 O13 4_555 4_555 77.93(6)
O2 K1 O28 4_555 3_766 84.68(5)
O3 K1 O4 4_655 4_655 47.99(4)
O3 K1 O6 4_655 2_645 72.78(5)
O3 K1 O7 4_655 4_555 87.90(5)
O3 K1 O13 4_655 4_555 116.74(5)
O3 K1 O28 4_655 3_766 104.80(5)
O4 K1 O6 4_655 2_645 78.71(5)
O4 K1 O7 4_655 4_555 134.77(5)
O4 K1 O13 4_655 4_555 68.94(5)
O4 K1 O28 4_655 3_766 96.70(5)
O6 K1 O7 2_645 4_555 78.66(5)
O6 K1 O13 2_645 4_555 93.11(5)
O6 K1 O28 2_645 3_766 175.34(5)
O7 K1 O13 4_555 4_555 150.70(5)
O7 K1 O28 4_555 3_766 105.39(5)
O13 K1 O28 4_555 3_766 84.42(5)
O1 K2 O3 4_555 2_645 91.64(5)
O1 K2 O5 4_555 2_645 73.60(5)
O1 K2 O7 4_555 2_645 74.43(5)
O1 K2 O8 4_555 2_645 107.02(5)
O1 K2 O11 4_555 2_645 84.91(5)
O1 K2 O22 4_555 . 167.23(5)
O3 K2 O5 2_645 2_645 130.48(5)
O3 K2 O7 2_645 2_645 83.31(5)
O3 K2 O8 2_645 2_645 75.36(5)
O3 K2 O11 2_645 2_645 155.65(6)
O3 K2 O22 2_645 . 100.54(5)
O5 K2 O7 2_645 2_645 47.35(4)
O5 K2 O8 2_645 2_645 154.01(5)
O5 K2 O11 2_645 2_645 71.50(5)
O5 K2 O22 2_645 . 95.33(5)
O7 K2 O8 2_645 2_645 158.63(5)
O7 K2 O11 2_645 2_645 118.58(5)
O7 K2 O22 2_645 . 102.98(5)
O8 K2 O11 2_645 2_645 82.61(5)
O8 K2 O22 2_645 . 80.05(5)
O11 K2 O22 2_645 . 85.52(5)
O5 K3 O10 2_645 2_545 73.64(5)
O5 K3 O11 2_645 2_645 71.43(5)
O5 K3 O12 2_645 2_545 83.23(5)
O5 K3 O23 2_645 . 84.47(5)
O5 K3 O29 2_645 2_645 87.24(5)
O10 K3 O11 2_545 2_645 132.89(5)
O10 K3 O12 2_545 2_545 48.90(4)
O10 K3 O23 2_545 . 129.40(5)
O10 K3 O29 2_545 2_645 70.05(5)
O11 K3 O12 2_645 2_545 149.66(5)
O11 K3 O23 2_645 . 77.14(5)
O11 K3 O29 2_645 2_645 77.61(5)
O12 K3 O23 2_545 . 84.21(5)
O12 K3 O29 2_545 2_645 118.45(5)
O23 K3 O29 . 2_645 154.75(5)
O4 K4 O13 . 1_455 67.82(5)
O4 K4 O14 . . 83.84(5)
O4 K4 O16 . . 71.03(5)
O4 K4 O20 . . 93.38(5)
O4 K4 O21 . . 139.00(5)
O4 K4 O23 . . 173.24(5)
O4 K4 O27 . 2_645 81.97(5)
O13 K4 O14 1_455 . 144.99(5)
O13 K4 O16 1_455 . 131.63(5)
O13 K4 O20 1_455 . 88.74(5)
O13 K4 O21 1_455 . 142.04(5)
O13 K4 O23 1_455 . 108.34(5)
O13 K4 O27 1_455 2_645 76.30(5)
O14 K4 O16 . . 47.46(4)
O14 K4 O20 . . 113.93(5)
O14 K4 O21 . . 72.96(4)
O14 K4 O23 . . 97.60(5)
O14 K4 O27 . 2_645 79.87(5)
O16 K4 O20 . . 69.27(5)
O16 K4 O21 . . 68.34(4)
O16 K4 O23 . . 114.76(5)
O16 K4 O27 . 2_645 121.73(5)
O20 K4 O21 . . 67.39(4)
O20 K4 O23 . . 92.08(5)
O20 K4 O27 . 2_645 165.01(5)
O21 K4 O23 . . 47.32(5)
O21 K4 O27 . 2_645 124.72(5)
O23 K4 O27 . 2_645 91.75(5)
O16 K5 O18 2_655 2_655 81.20(5)
O16 K5 O19 2_655 2_555 96.86(5)
O16 K5 O20 2_655 2_655 71.26(5)
O16 K5 O21 2_655 2_655 72.87(5)
O16 K5 O31 2_655 2_645 165.17(5)
O16 K5 O32 2_655 4_565 82.30(5)
O18 K5 O19 2_655 2_555 48.01(4)
O18 K5 O20 2_655 2_655 134.13(5)
O18 K5 O21 2_655 2_655 137.10(5)
O18 K5 O31 2_655 2_645 84.27(5)
O18 K5 O32 2_655 4_565 61.88(4)
O19 K5 O20 2_555 2_655 165.62(4)
O19 K5 O21 2_555 2_655 101.42(4)
O19 K5 O31 2_555 2_645 75.35(5)
O19 K5 O32 2_555 4_565 108.79(5)
O20 K5 O21 2_655 2_655 67.82(5)
O20 K5 O31 2_655 2_645 118.02(5)
O20 K5 O32 2_655 4_565 78.31(5)
O21 K5 O31 2_655 2_645 120.66(5)
O21 K5 O32 2_655 4_565 142.81(5)
O31 K5 O32 2_645 4_565 88.26(5)
O8 K6 O12 3_666 3_666 77.78(5)
O8 K6 O15 3_666 4_555 141.51(5)
O8 K6 O21 3_666 4_555 121.73(5)
O8 K6 O23 3_666 4_655 91.97(5)
O8 K6 O25 3_666 4_565 110.90(5)
O8 K6 O28 3_666 4_565 72.55(5)
O12 K6 O15 3_666 4_555 68.99(4)
O12 K6 O21 3_666 4_555 78.07(5)
O12 K6 O23 3_666 4_655 82.78(5)
O12 K6 O25 3_666 4_565 148.54(5)
O12 K6 O28 3_666 4_565 150.13(4)
O15 K6 O21 4_555 4_555 70.25(5)
O15 K6 O23 4_555 4_655 65.63(5)
O15 K6 O25 4_555 4_565 107.58(5)
O15 K6 O28 4_555 4_565 139.79(5)
O21 K6 O23 4_555 4_655 135.70(5)
O21 K6 O25 4_555 4_565 71.72(5)
O21 K6 O28 4_555 4_565 114.97(5)
O23 K6 O25 4_655 4_565 125.51(5)
O23 K6 O28 4_655 4_565 101.37(5)
O25 K6 O28 4_565 4_565 47.24(4)
O2 K7 O9 . 2_645 134.10(5)
O2 K7 O14 . . 77.31(5)
O2 K7 O22 . 2_655 78.45(5)
O2 K7 O24 . 2_655 116.97(6)
O2 K7 O26 . 2_745 124.44(6)
O2 K7 O27 . 2_645 94.48(6)
O2 K7 O28 . 2_745 83.71(5)
O9 K7 O14 2_645 . 62.09(4)
O9 K7 O22 2_645 2_655 138.63(5)
O9 K7 O24 2_645 2_655 108.93(4)
O9 K7 O26 2_645 2_745 66.49(5)
O9 K7 O27 2_645 2_645 60.92(5)
O9 K7 O28 2_645 2_745 112.75(4)
O14 K7 O22 . 2_655 155.67(4)
O14 K7 O24 . 2_655 150.46(5)
O14 K7 O26 . 2_745 75.23(5)
O14 K7 O27 . 2_645 81.76(5)
O14 K7 O28 . 2_745 86.87(5)
O22 K7 O24 2_655 2_655 48.14(4)
O22 K7 O26 2_655 2_745 121.34(5)
O22 K7 O27 2_655 2_645 98.10(5)
O22 K7 O28 2_655 2_745 92.57(4)
O24 K7 O26 2_655 2_745 75.51(5)
O24 K7 O27 2_655 2_645 120.04(5)
O24 K7 O28 2_655 2_745 70.37(5)
O26 K7 O27 2_745 2_645 127.39(5)
O26 K7 O28 2_745 2_745 47.70(4)
O27 K7 O28 2_645 2_745 168.61(5)
O10 K8 O17 2_645 2_655 145.48(5)
O10 K8 O18 2_645 4_555 92.31(5)
O10 K8 O19 2_645 2_655 154.02(4)
O10 K8 O26 2_645 2_745 69.66(5)
O10 K8 O29 2_645 2_745 70.45(4)
O10 K8 O31 2_645 2_745 117.95(4)
O17 K8 O18 2_655 4_555 77.06(5)
O17 K8 O19 2_655 2_655 47.86(5)
O17 K8 O26 2_655 2_745 130.38(5)
O17 K8 O29 2_655 2_745 136.81(5)
O17 K8 O31 2_655 2_745 91.68(5)
O18 K8 O19 4_555 2_655 113.62(5)
O18 K8 O26 4_555 2_745 151.07(5)
O18 K8 O29 4_555 2_745 79.30(5)
O18 K8 O31 4_555 2_745 76.36(5)
O19 K8 O26 2_655 2_745 86.85(4)
O19 K8 O29 2_655 2_745 114.32(5)
O19 K8 O31 2_655 2_745 72.29(4)
O26 K8 O29 2_745 2_745 73.47(5)
O26 K8 O31 2_745 2_745 91.95(5)
O29 K8 O31 2_745 2_745 47.54(4)
O1 K9 O6 4_555 2_645 63.61(5)
O1 K9 O10 4_555 2_645 118.91(5)
O1 K9 O16 4_555 4_555 80.96(5)
O1 K9 O32 4_555 2_645 118.43(5)
O1 K9 O33 4_555 1_655 122.00(7)
O6 K9 O10 2_645 2_645 82.77(4)
O6 K9 O16 2_645 4_555 122.72(5)
O6 K9 O32 2_645 2_645 155.23(4)
O6 K9 O33 2_645 1_655 62.81(6)
O10 K9 O16 2_645 4_555 153.99(5)
O10 K9 O32 2_645 2_645 75.01(4)
O10 K9 O33 2_645 1_655 74.02(7)
O16 K9 O32 4_555 2_645 80.74(4)
O16 K9 O33 4_555 1_655 111.14(8)
O32 K9 O33 2_645 1_655 119.47(6)
O1 S1 O2 4_555 4_555 114.58(11)
O1 S1 O3 4_555 4_555 110.12(10)
O1 S1 O4 4_555 4_555 108.37(10)
O1 S1 H1 4_555 2_645 84.3(9)
O1 S1 H7 4_555 . 73.4(13)
O2 S1 O3 4_555 4_555 108.48(10)
O2 S1 O4 4_555 4_555 109.14(10)
O2 S1 H1 4_555 2_645 136.9(12)
O2 S1 H7 4_555 . 132.9(12)
O3 S1 O4 4_555 4_555 105.78(10)
O3 S1 H1 4_555 2_645 30.7(11)
O3 S1 H7 4_555 . 111.3(12)
O4 S1 H1 4_555 2_645 99.7(10)
O4 S1 H7 4_555 . 35.8(13)
H1 S1 H7 2_645 . 88.6(17)
O5 S2 O6 2_645 2_545 110.71(10)
O5 S2 O7 2_645 2_645 105.77(10)
O5 S2 O8 2_645 2_545 111.98(10)
O5 S2 H1 2_645 2_645 97.2(12)
O5 S2 H8 2_645 . 39.6(17)
O6 S2 O7 2_545 2_645 108.54(9)
O6 S2 O8 2_545 2_545 114.12(11)
O6 S2 H1 2_545 2_645 86.0(10)
O6 S2 H8 2_545 . 71.9(17)
O7 S2 O8 2_645 2_545 105.16(10)
O7 S2 H1 2_645 2_645 29.6(13)
O7 S2 H8 2_645 . 112.0(16)
O8 S2 H1 2_545 2_645 133.5(13)
O8 S2 H8 2_545 . 138.0(16)
H1 S2 H8 2_645 . 87(2)
O9 S3 O10 2_645 2_645 108.05(8)
O9 S3 O11 2_645 2_645 106.80(9)
O9 S3 O12 2_645 2_645 102.44(8)
O9 S3 H2 2_645 . 66.3(6)
O9 S3 H5 2_645 2_645 27.8(9)
O10 S3 O11 2_645 2_645 111.88(9)
O10 S3 O12 2_645 2_645 112.71(9)
O10 S3 H2 2_645 . 121.8(6)
O10 S3 H5 2_645 2_645 87.6(9)
O11 S3 O12 2_645 2_645 114.16(9)
O11 S3 H2 2_645 . 125.4(6)
O11 S3 H5 2_645 2_645 98.5(9)
O12 S3 H2 2_645 . 36.2(6)
O12 S3 H5 2_645 2_645 128.9(9)
H2 S3 H5 . 2_645 92.9(11)
O13 S4 O14 . . 106.64(10)
O13 S4 O15 . . 113.34(10)
O13 S4 O16 . . 111.48(10)
O13 S4 H2 . . 117.5(8)
O14 S4 O15 . . 105.87(9)
O14 S4 O16 . . 104.61(9)
O14 S4 H2 . . 25.7(8)
O15 S4 O16 . . 114.05(9)
O15 S4 H2 . . 80.2(8)
O16 S4 H2 . . 116.9(8)
O17 S5 O18 2_655 2_755 109.10(9)
O17 S5 O19 2_655 2_655 101.58(9)
O17 S5 O20 2_655 2_655 106.15(10)
O17 S5 H3 2_655 2_655 97.8(8)
O17 S5 H4 2_655 2_655 25.3(11)
O18 S5 O19 2_755 2_655 112.59(10)
O18 S5 O20 2_755 2_655 113.22(10)
O18 S5 H3 2_755 2_655 142.4(8)
O18 S5 H4 2_755 2_655 92.7(8)
O19 S5 O20 2_655 2_655 113.25(9)
O19 S5 H3 2_655 2_655 33.9(8)
O19 S5 H4 2_655 2_655 126.5(11)
O20 S5 H3 2_655 2_655 82.5(8)
O20 S5 H4 2_655 2_655 96.6(10)
H3 S5 H4 2_655 2_655 120.4(12)
O21 S6 O22 4_555 4_555 113.63(10)
O21 S6 O23 4_555 4_555 112.00(10)
O21 S6 O24 4_555 4_555 107.21(9)
O21 S6 H3 4_555 4_555 92.4(11)
O22 S6 O23 4_555 4_555 114.50(10)
O22 S6 O24 4_555 4_555 102.07(9)
O22 S6 H3 4_555 4_555 127.2(10)
O23 S6 O24 4_555 4_555 106.38(10)
O23 S6 H3 4_555 4_555 94.2(10)
O24 S6 H3 4_555 4_555 25.2(10)
O25 S7 O26 2_645 2_645 106.72(10)
O25 S7 O27 2_645 2_645 106.10(10)
O25 S7 O28 2_645 2_645 102.66(9)
O25 S7 H6 2_645 2_645 23.4(10)
O26 S7 O27 2_645 2_645 112.13(10)
O26 S7 O28 2_645 2_645 113.37(10)
O26 S7 H6 2_645 2_645 94.3(10)
O27 S7 O28 2_645 2_645 114.77(10)
O27 S7 H6 2_645 2_645 93.5(10)
O28 S7 H6 2_645 2_645 126.1(10)
O29 S8 O30 2_645 2_645 108.58(9)
O29 S8 O31 2_645 2_645 109.14(9)
O29 S8 O32 2_645 2_645 111.95(9)
O29 S8 H4 2_645 4_555 98.1(8)
O29 S8 H5 2_645 2_645 85.4(8)
O29 S8 H6 2_645 2_645 91.6(7)
O30 S8 O31 2_645 2_645 105.59(8)
O30 S8 O32 2_645 2_645 109.49(9)
O30 S8 H4 2_645 4_555 137.6(9)
O30 S8 H5 2_645 2_645 34.2(8)
O30 S8 H6 2_645 2_645 37.7(7)
O31 S8 O32 2_645 2_645 111.84(9)
O31 S8 H4 2_645 4_555 32.9(8)
O31 S8 H5 2_645 2_645 138.5(8)
O31 S8 H6 2_645 2_645 80.3(7)
O32 S8 H4 2_645 4_555 89.2(6)
O32 S8 H5 2_645 2_645 96.8(7)
O32 S8 H6 2_645 2_645 146.3(7)
H4 S8 H5 4_555 2_645 171.4(11)
H4 S8 H6 4_555 2_645 111.8(10)
H5 S8 H6 2_645 2_645 60.1(10)
K2 O1 K9 4_554 4_554 96.96(5)
K2 O1 S1 4_554 4_554 129.84(10)
K2 O1 O2 4_554 . 137.05(9)
K2 O1 O3 4_554 . 94.31(7)
K2 O1 O4 4_554 . 138.12(9)
K2 O1 H1 4_554 3_665 68.8(8)
K2 O1 H7 4_554 4_554 117.3(12)
K9 O1 S1 4_554 4_554 133.17(10)
K9 O1 O2 4_554 . 114.23(8)
K9 O1 O3 4_554 . 167.80(9)
K9 O1 O4 4_554 . 108.24(7)
K9 O1 H1 4_554 3_665 153.8(9)
K9 O1 H7 4_554 4_554 84.5(12)
S1 O1 O2 4_554 . 32.47(6)
S1 O1 O3 4_554 . 35.63(6)
S1 O1 O4 4_554 . 36.73(6)
S1 O1 H1 4_554 3_665 64.1(8)
S1 O1 H7 4_554 4_554 73.5(13)
O2 O1 O3 . . 58.86(7)
O2 O1 O4 . . 59.64(7)
O2 O1 H1 . 3_665 89.9(8)
O2 O1 H7 . 4_554 95.3(12)
O3 O1 O4 . . 59.82(7)
O3 O1 H1 . 3_665 31.1(8)
O3 O1 H7 . 4_554 86.2(12)
O4 O1 H1 . 3_665 74.2(9)
O4 O1 H7 . 4_554 37.3(13)
H1 O1 H7 3_665 4_554 83.1(16)
K1 O2 K7 4_554 . 97.52(6)
K1 O2 S1 4_554 4_554 116.27(10)
K1 O2 O1 4_554 . 83.79(7)
K1 O2 O3 4_554 . 124.40(8)
K1 O2 O4 4_554 . 135.55(9)
K7 O2 S1 . 4_554 142.83(12)
K7 O2 O1 . . 158.51(10)
K7 O2 O3 . . 131.45(9)
K7 O2 O4 . . 107.69(8)
S1 O2 O1 4_554 . 32.95(7)
S1 O2 O3 4_554 . 36.74(6)
S1 O2 O4 4_554 . 36.59(7)
O1 O2 O3 . . 60.47(7)
O1 O2 O4 . . 59.78(8)
O3 O2 O4 . . 60.41(7)
K1 O3 K2 4_454 2_655 110.22(6)
K1 O3 S1 4_454 4_554 102.14(8)
K1 O3 O1 4_454 . 121.69(7)
K1 O3 O2 4_454 . 108.02(7)
K1 O3 O4 4_454 . 65.76(6)
K1 O3 O7 4_454 3_665 91.54(6)
K1 O3 H1 4_454 3_665 89.2(15)
K2 O3 S1 2_655 4_554 117.54(8)
K2 O3 O1 2_655 . 123.32(8)
K2 O3 O2 2_655 . 83.97(7)
K2 O3 O4 2_655 . 137.56(8)
K2 O3 O7 2_655 3_665 110.45(6)
K2 O3 H1 2_655 3_665 116(2)
S1 O3 O1 4_554 . 34.25(6)
S1 O3 O2 4_554 . 34.78(6)
S1 O3 O4 4_554 . 37.31(6)
S1 O3 O7 4_554 3_665 120.66(9)
S1 O3 H1 4_554 3_665 117(2)
O1 O3 O2 . . 60.67(7)
O1 O3 O4 . . 59.79(7)
O1 O3 O7 . 3_665 90.26(7)
O1 O3 H1 . 3_665 87.4(19)
O2 O3 O4 . . 60.24(7)
O2 O3 O7 . 3_665 150.38(9)
O2 O3 H1 . 3_665 148.1(19)
O4 O3 O7 . 3_665 111.87(8)
O4 O3 H1 . 3_665 106(2)
O7 O3 H1 3_665 3_665 5(2)
K1 O4 K4 4_454 . 103.35(6)
K1 O4 S1 4_454 4_554 102.22(8)
K1 O4 O1 4_454 . 122.69(8)
K1 O4 O2 4_454 . 107.76(8)
K1 O4 O3 4_454 . 66.24(6)
K1 O4 O33 4_454 4_554 97.49(9)
K1 O4 H7 4_454 4_554 110.6(19)
K1 O4 H10 4_454 4_554 105.6(13)
K4 O4 S1 . 4_554 140.52(9)
K4 O4 O1 . . 133.95(8)
K4 O4 O2 . . 108.38(7)
K4 O4 O3 . . 156.80(8)
K4 O4 O33 . 4_554 91.82(8)
K4 O4 H7 . 4_554 88(2)
K4 O4 H10 . 4_554 80.0(12)
S1 O4 O1 4_554 . 34.91(6)
S1 O4 O2 4_554 . 34.27(6)
S1 O4 O3 4_554 . 36.91(6)
S1 O4 O33 4_554 4_554 114.02(12)
S1 O4 H7 4_554 4_554 110(2)
S1 O4 H10 4_554 4_554 120.7(13)
O1 O4 O2 . . 60.59(7)
O1 O4 O3 . . 60.39(7)
O1 O4 O33 . 4_554 82.39(10)
O1 O4 H7 . 4_554 76(2)
O1 O4 H10 . 4_554 86.7(13)
O2 O4 O3 . . 59.35(7)
O2 O4 O33 . 4_554 142.34(12)
O2 O4 H7 . 4_554 133(2)
O2 O4 H10 . 4_554 142.3(13)
O3 O4 O33 . 4_554 109.67(10)
O3 O4 H7 . 4_554 115(2)
O3 O4 H10 . 4_554 122.1(12)
O33 O4 H7 4_554 4_554 13.1(19)
O33 O4 H10 4_554 4_554 13.1(12)
H7 O4 H10 4_554 4_554 11(2)
K2 O5 K3 2_655 2_655 100.75(6)
K2 O5 S2 2_655 2_655 103.14(8)
K2 O5 O6 2_655 1_655 123.75(8)
K2 O5 O7 2_655 . 66.23(6)
K2 O5 O8 2_655 1_655 106.03(7)
K2 O5 O33 2_655 2_655 110.91(9)
K2 O5 H1 2_655 . 65.8(8)
K2 O5 H8 2_655 2_655 114(2)
K2 O5 H9 2_655 2_655 102.2(13)
K3 O5 S2 2_655 2_655 141.01(10)
K3 O5 O6 2_655 1_655 135.48(8)
K3 O5 O7 2_655 . 156.02(9)
K3 O5 O8 2_655 1_655 109.74(7)
K3 O5 O33 2_655 2_655 93.22(8)
K3 O5 H1 2_655 . 165.7(7)
K3 O5 H8 2_655 2_655 90(3)
K3 O5 H9 2_655 2_655 81.4(13)
S2 O5 O6 2_655 1_655 34.26(6)
S2 O5 O7 2_655 . 38.15(6)
S2 O5 O8 2_655 1_655 33.57(6)
S2 O5 O33 2_655 2_655 106.24(11)
S2 O5 H1 2_655 . 51.5(8)
S2 O5 H8 2_655 2_655 107(3)
S2 O5 H9 2_655 2_655 122.2(13)
O6 O5 O7 1_655 . 60.66(7)
O6 O5 O8 1_655 1_655 60.37(7)
O6 O5 O33 1_655 2_655 73.15(10)
O6 O5 H1 1_655 . 58.2(7)
O6 O5 H8 1_655 2_655 74(3)
O6 O5 H9 1_655 2_655 89.3(13)
O7 O5 O8 . 1_655 58.93(7)
O7 O5 O33 . 2_655 110.07(10)
O7 O5 H1 . . 24.2(9)
O7 O5 H8 . 2_655 113(3)
O7 O5 H9 . 2_655 120.1(13)
O8 O5 O33 1_655 2_655 131.50(11)
O8 O5 H1 1_655 . 80.1(8)
O8 O5 H8 1_655 2_655 131(3)
O8 O5 H9 1_655 2_655 146.7(13)
O33 O5 H1 2_655 . 87.4(10)
O33 O5 H8 2_655 2_655 4(2)
O33 O5 H9 2_655 2_655 16.2(13)
H1 O5 H8 . 2_655 91(3)
H1 O5 H9 . 2_655 96.1(16)
H8 O5 H9 2_655 2_655 16(3)
K1 O6 K9 2_655 2_655 89.94(5)
K1 O6 S2 2_655 2_555 132.39(10)
K1 O6 O5 2_655 1_455 131.03(8)
K1 O6 O7 2_655 1_455 95.79(7)
K1 O6 O8 2_655 . 144.57(8)
K1 O6 H1 2_655 1_455 73.0(8)
K1 O6 H8 2_655 2_555 104.6(17)
K9 O6 S2 2_655 2_555 130.88(9)
K9 O6 O5 2_655 1_455 101.13(7)
K9 O6 O7 2_655 1_455 158.44(9)
K9 O6 O8 2_655 . 123.17(8)
K9 O6 H1 2_655 1_455 141.5(11)
K9 O6 H8 2_655 2_555 69.9(17)
S2 O6 O5 2_555 1_455 35.02(6)
S2 O6 O7 2_555 1_455 37.11(6)
S2 O6 O8 2_555 . 32.88(6)
S2 O6 H1 2_555 1_455 59.8(8)
S2 O6 H8 2_555 2_555 75.2(18)
O5 O6 O7 1_455 1_455 59.80(7)
O5 O6 O8 1_455 . 60.11(7)
O5 O6 H1 1_455 1_455 69.0(10)
O5 O6 H8 1_455 2_555 40.6(18)
O7 O6 O8 1_455 . 58.56(7)
O7 O6 H1 1_455 1_455 26.8(9)
O7 O6 H8 1_455 2_555 88.6(17)
O8 O6 H1 . 1_455 85.2(9)
O8 O6 H8 . 2_555 99.1(17)
H1 O6 H8 1_455 2_555 81(2)
K1 O7 K2 4_554 2_655 114.74(6)
K1 O7 S2 4_554 2_655 108.87(8)
K1 O7 O3 4_554 3_665 124.42(7)
K1 O7 O5 4_554 . 131.45(7)
K1 O7 O6 4_554 1_655 114.02(8)
K1 O7 O8 4_554 1_655 74.49(6)
K1 O7 H1 4_554 . 130(3)
K2 O7 S2 2_655 2_655 101.32(7)
K2 O7 O3 2_655 3_665 87.78(6)
K2 O7 O5 2_655 . 66.42(6)
K2 O7 O6 2_655 1_655 122.88(7)
K2 O7 O8 2_655 1_655 107.34(7)
K2 O7 H1 2_655 . 87.3(19)
S2 O7 O3 2_655 3_665 115.61(9)
S2 O7 O5 2_655 . 36.08(6)
S2 O7 O6 2_655 1_655 34.35(6)
S2 O7 O8 2_655 1_655 35.88(6)
S2 O7 H1 2_655 . 109(3)
O3 O7 O5 3_665 . 104.00(7)
O3 O7 O6 3_665 1_655 88.28(7)
O3 O7 O8 3_665 1_655 148.83(9)
O3 O7 H1 3_665 . 7(3)
O5 O7 O6 . 1_655 59.54(7)
O5 O7 O8 . 1_655 60.70(7)
O5 O7 H1 . . 98(3)
O6 O7 O8 1_655 1_655 60.58(7)
O6 O7 H1 1_655 . 83(2)
O8 O7 H1 1_655 . 143(2)
K2 O8 K6 2_655 3_666 100.41(6)
K2 O8 S2 2_655 2_555 106.75(9)
K2 O8 O5 2_655 1_455 123.62(8)
K2 O8 O6 2_655 . 73.76(7)
K2 O8 O7 2_655 1_455 121.63(8)
K6 O8 S2 3_666 2_555 139.64(11)
K6 O8 O5 3_666 1_455 105.27(8)
K6 O8 O6 3_666 . 150.68(9)
K6 O8 O7 3_666 1_455 136.96(9)
S2 O8 O5 2_555 1_455 34.44(6)
S2 O8 O6 2_555 . 33.00(6)
S2 O8 O7 2_555 1_455 38.96(6)
O5 O8 O6 1_455 . 59.52(7)
O5 O8 O7 1_455 1_455 60.37(7)
O6 O8 O7 . 1_455 60.86(7)
K7 O9 S3 2_655 2_655 140.91(9)
K7 O9 O10 2_655 . 122.90(7)
K7 O9 O11 2_655 . 170.32(7)
K7 O9 O12 2_655 . 110.54(7)
K7 O9 O14 2_655 2_655 56.93(4)
K7 O9 O27 2_655 . 59.46(4)
K7 O9 O30 2_655 . 82.23(5)
K7 O9 H2 2_655 2_655 71.9(7)
K7 O9 H5 2_655 . 92.1(18)
S3 O9 O10 2_655 . 34.31(5)
S3 O9 O11 2_655 . 34.87(6)
S3 O9 O12 2_655 . 37.11(5)
S3 O9 O14 2_655 2_655 96.62(7)
S3 O9 O27 2_655 . 150.16(9)
S3 O9 O30 2_655 . 118.86(8)
S3 O9 H2 2_655 2_655 79.7(7)
S3 O9 H5 2_655 . 108.7(18)
O10 O9 O11 . . 59.07(6)
O10 O9 O12 . . 60.47(6)
O10 O9 O14 . 2_655 110.59(7)
O10 O9 O27 . . 170.55(8)
O10 O9 O30 . . 91.72(6)
O10 O9 H2 . 2_655 96.3(6)
O10 O9 H5 . . 83.4(17)
O11 O9 O12 . . 61.29(7)
O11 O9 O14 . 2_655 113.42(7)
O11 O9 O27 . . 120.40(8)
O11 O9 O30 . . 107.39(7)
O11 O9 H2 . 2_655 98.7(7)
O11 O9 H5 . . 97.5(18)
O12 O9 O14 . 2_655 59.54(6)
O12 O9 O27 . . 128.47(7)
O12 O9 O30 . . 152.15(8)
O12 O9 H2 . 2_655 42.6(7)
O12 O9 H5 . . 143.5(17)
O14 O9 O27 2_655 . 78.55(6)
O14 O9 O30 2_655 . 139.13(7)
O14 O9 H2 2_655 2_655 16.9(7)
O14 O9 H5 2_655 . 149.0(18)
O27 O9 O30 . . 79.39(6)
O27 O9 H2 . 2_655 93.1(6)
O27 O9 H5 . . 87.4(17)
O30 O9 H2 . 2_655 153.1(7)
O30 O9 H5 . . 10.5(18)
H2 O9 H5 2_655 . 161(2)
K3 O10 K8 2_555 2_655 98.46(5)
K3 O10 K9 2_555 2_655 129.79(5)
K3 O10 S3 2_555 2_655 98.52(7)
K3 O10 O9 2_555 . 108.18(6)
K3 O10 O11 2_555 . 120.44(7)
K3 O10 O12 2_555 . 64.81(5)
K3 O10 H5 2_555 . 126.4(8)
K8 O10 K9 2_655 2_655 94.44(4)
K8 O10 S3 2_655 2_655 128.69(8)
K8 O10 O9 2_655 . 91.05(6)
K8 O10 O11 2_655 . 136.31(8)
K8 O10 O12 2_655 . 132.87(7)
K8 O10 H5 2_655 . 73.2(7)
K9 O10 S3 2_655 2_655 110.32(8)
K9 O10 O9 2_655 . 119.91(7)
K9 O10 O11 2_655 . 76.37(6)
K9 O10 O12 2_655 . 130.87(7)
K9 O10 H5 2_655 . 103.8(8)
S3 O10 O9 2_655 . 37.64(5)
S3 O10 O11 2_655 . 34.03(6)
S3 O10 O12 2_655 . 33.78(6)
S3 O10 H5 2_655 . 57.8(7)
O9 O10 O11 . . 60.03(6)
O9 O10 O12 . . 58.10(6)
O9 O10 H5 . . 24.5(8)
O11 O10 O12 . . 60.81(7)
O11 O10 H5 . . 68.0(7)
O12 O10 H5 . . 82.5(8)
K2 O11 K3 2_655 2_655 104.07(6)
K2 O11 S3 2_655 2_655 138.70(10)
K2 O11 O9 2_655 . 161.20(8)
K2 O11 O10 2_655 . 129.03(8)
K2 O11 O12 2_655 . 110.30(7)
K2 O11 H5 2_655 . 170.7(7)
K3 O11 S3 2_655 2_655 108.58(8)
K3 O11 O9 2_655 . 70.83(6)
K3 O11 O10 2_655 . 126.41(7)
K3 O11 O12 2_655 . 112.08(7)
K3 O11 H5 2_655 . 67.9(7)
S3 O11 O9 2_655 . 38.33(6)
S3 O11 O10 2_655 . 34.09(5)
S3 O11 O12 2_655 . 33.08(6)
S3 O11 H5 2_655 . 50.5(7)
O9 O11 O10 . . 60.91(6)
O9 O11 O12 . . 58.14(6)
O9 O11 H5 . . 22.4(7)
O10 O11 O12 . . 60.05(6)
O10 O11 H5 . . 58.6(7)
O12 O11 H5 . . 77.7(7)
K3 O12 K6 2_555 3_666 94.19(5)
K3 O12 S3 2_555 2_655 99.73(7)
K3 O12 O9 2_555 . 111.70(6)
K3 O12 O10 2_555 . 66.30(5)
K3 O12 O11 2_555 . 120.30(7)
K3 O12 O14 2_555 2_655 104.20(6)
K3 O12 H2 2_555 2_655 103.2(9)
K6 O12 S3 3_666 2_655 140.63(8)
K6 O12 O9 3_666 . 153.90(8)
K6 O12 O10 3_666 . 137.48(7)
K6 O12 O11 3_666 . 109.63(7)
K6 O12 O14 3_666 2_655 99.34(6)
K6 O12 H2 3_666 2_655 96.8(9)
S3 O12 O9 2_655 . 40.45(5)
S3 O12 O10 2_655 . 33.51(5)
S3 O12 O11 2_655 . 32.76(6)
S3 O12 O14 2_655 2_655 112.38(8)
S3 O12 H2 2_655 2_655 115.2(10)
O9 O12 O10 . . 61.43(6)
O9 O12 O11 . . 60.57(7)
O9 O12 O14 . 2_655 71.96(6)
O9 O12 H2 . 2_655 74.8(9)
O10 O12 O11 . . 59.14(6)
O10 O12 O14 . 2_655 121.44(7)
O10 O12 H2 . 2_655 123.6(9)
O11 O12 O14 . 2_655 123.37(8)
O11 O12 H2 . 2_655 125.8(9)
O14 O12 H2 2_655 2_655 2.8(9)
K1 O13 K4 4_554 1_655 107.53(6)
K1 O13 S4 4_554 . 146.42(11)
K1 O13 O14 4_554 . 112.83(8)
K1 O13 O15 4_554 . 167.22(9)
K1 O13 O16 4_554 . 126.66(8)
K1 O13 H2 4_554 . 121.8(5)
K4 O13 S4 1_655 . 101.55(8)
K4 O13 O14 1_655 . 110.91(7)
K4 O13 O15 1_655 . 68.45(6)
K4 O13 O16 1_655 . 124.81(7)
K4 O13 H2 1_655 . 95.6(5)
S4 O13 O14 . . 38.68(6)
S4 O13 O15 . . 33.35(6)
S4 O13 O16 . . 34.30(6)
S4 O13 H2 . . 37.2(5)
O14 O13 O15 . . 59.94(7)
O14 O13 O16 . . 59.75(7)
O14 O13 H2 . . 15.5(5)
O15 O13 O16 . . 60.68(7)
O15 O13 H2 . . 48.7(5)
O16 O13 H2 . . 66.3(5)
K4 O14 K7 . . 95.01(5)
K4 O14 S4 . . 100.07(7)
K4 O14 O9 . 2_645 86.67(6)
K4 O14 O12 . 2_645 104.03(6)
K4 O14 O13 . . 120.59(7)
K4 O14 O15 . . 108.72(7)
K4 O14 O16 . . 65.26(6)
K4 O14 H2 . . 105.9(17)
K7 O14 S4 . . 135.70(8)
K7 O14 O9 . 2_645 60.99(4)
K7 O14 O12 . 2_645 104.34(6)
K7 O14 O13 . . 102.83(7)
K7 O14 O15 . . 155.38(9)
K7 O14 O16 . . 128.37(7)
K7 O14 H2 . . 109.2(19)
S4 O14 O9 . 2_645 160.29(9)
S4 O14 O12 . 2_645 111.79(8)
S4 O14 O13 . . 34.67(6)
S4 O14 O15 . . 35.05(5)
S4 O14 O16 . . 35.67(5)
S4 O14 H2 . . 106.2(19)
O9 O14 O12 2_645 2_645 48.50(5)
O9 O14 O13 2_645 . 150.68(8)
O9 O14 O15 2_645 . 125.24(7)
O9 O14 O16 2_645 . 150.07(9)
O9 O14 H2 2_645 . 54.1(19)
O12 O14 O13 2_645 . 124.53(9)
O12 O14 O15 2_645 . 76.75(7)
O12 O14 O16 2_645 . 126.11(8)
O12 O14 H2 2_645 . 5.6(19)
O13 O14 O15 . . 59.67(7)
O13 O14 O16 . . 59.25(7)
O13 O14 H2 . . 119.9(19)
O15 O14 O16 . . 60.42(6)
O15 O14 H2 . . 71.2(19)
O16 O14 H2 . . 121.8(18)
K6 O15 S4 4_554 . 139.90(10)
K6 O15 O13 4_554 . 162.24(8)
K6 O15 O14 4_554 . 105.32(7)
K6 O15 O16 4_554 . 124.96(8)
K6 O15 H2 4_554 . 84.9(8)
S4 O15 O13 . . 33.31(6)
S4 O15 O14 . . 39.08(6)
S4 O15 O16 . . 33.00(6)
S4 O15 H2 . . 61.4(8)
O13 O15 O14 . . 60.39(7)
O13 O15 O16 . . 59.16(7)
O13 O15 H2 . . 79.1(8)
O14 O15 O16 . . 59.41(6)
O14 O15 H2 . . 22.4(8)
O16 O15 H2 . . 78.6(7)
K4 O16 K5 . 2_645 98.22(5)
K4 O16 K9 . 4_554 135.47(6)
K4 O16 S4 . . 106.03(8)
K4 O16 O13 . . 124.05(7)
K4 O16 O14 . . 67.28(6)
K4 O16 O15 . . 110.02(7)
K4 O16 H2 . . 69.1(6)
K5 O16 K9 2_645 4_554 96.36(5)
K5 O16 S4 2_645 . 112.47(8)
K5 O16 O13 2_645 . 128.37(8)
K5 O16 O14 2_645 . 125.61(7)
K5 O16 O15 2_645 . 79.59(6)
K5 O16 H2 2_645 . 110.6(5)
K9 O16 S4 4_554 . 106.65(8)
K9 O16 O13 4_554 . 74.67(6)
K9 O16 O14 4_554 . 131.57(8)
K9 O16 O15 4_554 . 113.91(7)
K9 O16 H2 4_554 . 141.1(6)
S4 O16 O13 . . 34.21(6)
S4 O16 O14 . . 39.73(6)
S4 O16 O15 . . 32.95(5)
S4 O16 H2 . . 37.6(6)
O13 O16 O14 . . 61.00(7)
O13 O16 O15 . . 60.16(7)
O13 O16 H2 . . 66.7(6)
O14 O16 O15 . . 60.17(7)
O14 O16 H2 . . 15.2(5)
O15 O16 H2 . . 48.8(5)
K8 O17 S5 2_645 2_645 106.28(9)
K8 O17 O18 2_645 1_455 109.47(8)
K8 O17 O19 2_645 . 70.45(6)
K8 O17 O20 2_645 . 129.27(8)
K8 O17 O31 2_645 3_665 127.62(7)
K8 O17 H4 2_645 . 135(2)
S5 O17 O18 2_645 1_455 33.72(5)
S5 O17 O19 2_645 . 37.64(6)
S5 O17 O20 2_645 . 35.23(5)
S5 O17 O31 2_645 3_665 117.03(8)
S5 O17 H4 2_645 . 109(2)
O18 O17 O19 1_455 . 60.40(7)
O18 O17 O20 1_455 . 59.45(6)
O18 O17 O31 1_455 3_665 93.00(7)
O18 O17 H4 1_455 . 87(2)
O19 O17 O20 . . 61.43(7)
O19 O17 O31 . 3_665 153.09(9)
O19 O17 H4 . . 146(2)
O20 O17 O31 . 3_665 103.03(8)
O20 O17 H4 . . 95(2)
O31 O17 H4 3_665 . 8(2)
K5 O18 K8 2_645 4_554 115.32(6)
K5 O18 S5 2_645 2_745 100.98(8)
K5 O18 O17 2_645 1_655 115.21(7)
K5 O18 O19 2_645 1_655 67.10(6)
K5 O18 O20 2_645 1_655 117.77(7)
K5 O18 H4 2_645 1_655 133.8(9)
K5 O18 H10 2_645 4_654 136.8(12)
K8 O18 S5 4_554 2_745 127.82(10)
K8 O18 O17 4_554 1_655 91.85(7)
K8 O18 O19 4_554 1_655 141.88(8)
K8 O18 O20 4_554 1_655 126.42(8)
K8 O18 H4 4_554 1_655 74.3(7)
K8 O18 H10 4_554 4_654 90.5(11)
S5 O18 O17 2_745 1_655 37.19(6)
S5 O18 O19 2_745 1_655 34.04(6)
S5 O18 O20 2_745 1_655 33.50(6)
S5 O18 H4 2_745 1_655 53.6(7)
S5 O18 H10 2_745 4_654 86.8(11)
O17 O18 O19 1_655 1_655 57.75(6)
O17 O18 O20 1_655 1_655 59.47(6)
O17 O18 H4 1_655 1_655 21.4(8)
O17 O18 H10 1_655 4_654 96.6(12)
O19 O18 O20 1_655 1_655 60.53(6)
O19 O18 H4 1_655 1_655 78.9(7)
O19 O18 H10 1_655 4_654 113.5(11)
O20 O18 H4 1_655 1_655 64.5(7)
O20 O18 H10 1_655 4_654 54.3(11)
H4 O18 H10 1_655 4_654 84.6(15)
K5 O19 K8 2_545 2_645 103.38(5)
K5 O19 S5 2_545 2_645 98.10(7)
K5 O19 O17 2_545 . 116.68(7)
K5 O19 O18 2_545 1_455 64.89(5)
K5 O19 O20 2_545 . 115.20(6)
K5 O19 O24 2_545 . 133.68(7)
K5 O19 H3 2_545 . 134.7(13)
K8 O19 S5 2_645 2_645 100.72(7)
K8 O19 O17 2_645 . 61.70(5)
K8 O19 O18 2_645 1_455 104.40(6)
K8 O19 O20 2_645 . 120.07(7)
K8 O19 O24 2_645 . 90.18(5)
K8 O19 H3 2_645 . 96.6(12)
S5 O19 O17 2_645 . 40.78(6)
S5 O19 O18 2_645 1_455 33.37(6)
S5 O19 O20 2_645 . 33.15(5)
S5 O19 O24 2_645 . 122.91(9)
S5 O19 H3 2_645 . 117.7(12)
O17 O19 O18 . 1_455 61.85(7)
O17 O19 O20 . . 60.52(6)
O17 O19 O24 . . 108.81(8)
O17 O19 H3 . . 108.6(13)
O18 O19 O20 1_455 . 59.62(6)
O18 O19 O24 1_455 . 153.49(9)
O18 O19 H3 1_455 . 146.7(12)
O20 O19 O24 . . 93.94(7)
O20 O19 H3 . . 87.5(12)
O24 O19 H3 . . 7.4(12)
K4 O20 K5 . 2_645 100.78(5)
K4 O20 S5 . 2_645 135.07(10)
K4 O20 O17 . . 161.30(8)
K4 O20 O18 . 1_455 124.84(8)
K4 O20 O19 . . 107.63(7)
K4 O20 H3 . . 84.9(7)
K4 O20 H4 . . 173.8(6)
K4 O20 H9 . 4_554 92.2(14)
K4 O20 H10 . 4_554 86.7(13)
K5 O20 S5 2_645 2_645 112.79(8)
K5 O20 O17 2_645 . 75.88(6)
K5 O20 O18 2_645 1_455 134.38(8)
K5 O20 O19 2_645 . 110.07(7)
K5 O20 H3 2_645 . 87.9(7)
K5 O20 H4 2_645 . 73.5(6)
K5 O20 H9 2_645 4_554 100.0(13)
K5 O20 H10 2_645 4_554 111.0(15)
S5 O20 O17 2_645 . 38.63(6)
S5 O20 O18 2_645 1_455 33.28(6)
S5 O20 O19 2_645 . 33.60(5)
S5 O20 H3 2_645 . 68.0(7)
S5 O20 H4 2_645 . 50.8(7)
S5 O20 H9 2_645 4_554 109.6(13)
S5 O20 H10 2_645 4_554 106.9(14)
O17 O20 O18 . 1_455 61.08(7)
O17 O20 O19 . . 58.05(7)
O17 O20 H3 . . 76.6(7)
O17 O20 H4 . . 20.6(8)
O17 O20 H9 . 4_554 106.5(14)
O17 O20 H10 . 4_554 111.7(13)
O18 O20 O19 1_455 . 59.85(6)
O18 O20 H3 1_455 . 95.8(7)
O18 O20 H4 1_455 . 60.9(6)
O18 O20 H9 1_455 4_554 79.8(12)
O18 O20 H10 1_455 4_554 74.8(14)
O19 O20 H3 . . 36.1(7)
O19 O20 H4 . . 77.0(7)
O19 O20 H9 . 4_554 139.5(12)
O19 O20 H10 . 4_554 132.7(14)
H3 O20 H4 . . 97.0(11)
H3 O20 H9 . 4_554 172.1(15)
H3 O20 H10 . 4_554 160.6(17)
H4 O20 H9 . 4_554 86.6(16)
H4 O20 H10 . 4_554 93.1(16)
H9 O20 H10 4_554 4_554 12(2)
K4 O21 K5 . 2_645 93.83(5)
K4 O21 K6 . 4_554 132.98(6)
K4 O21 S6 . 4_554 97.95(8)
K4 O21 O22 . . 125.12(7)
K4 O21 O23 . . 65.31(6)
K4 O21 O24 . . 102.55(7)
K4 O21 H3 . . 86.3(8)
K5 O21 K6 2_645 4_554 94.79(5)
K5 O21 S6 2_645 4_554 143.81(9)
K5 O21 O22 2_645 . 139.07(8)
K5 O21 O23 2_645 . 148.55(8)
K5 O21 O24 2_645 . 105.65(7)
K5 O21 H3 2_645 . 93.5(8)
K6 O21 S6 4_554 4_554 101.64(8)
K6 O21 O22 4_554 . 68.98(5)
K6 O21 O23 4_554 . 116.65(7)
K6 O21 O24 4_554 . 119.17(7)
K6 O21 H3 4_554 . 139.0(8)
S6 O21 O22 4_554 . 33.25(6)
S6 O21 O23 4_554 . 34.03(6)
S6 O21 O24 4_554 . 38.34(6)
S6 O21 H3 4_554 . 53.6(8)
O22 O21 O23 . . 60.72(7)
O22 O21 O24 . . 58.09(6)
O22 O21 H3 . . 78.7(8)
O23 O21 O24 . . 60.27(7)
O23 O21 H3 . . 63.3(8)
O24 O21 H3 . . 21.2(8)
K2 O22 K7 . 2_645 111.97(5)
K2 O22 S6 . 4_554 132.56(9)
K2 O22 O21 . . 137.48(7)
K2 O22 O23 . . 100.67(7)
K2 O22 O24 . . 145.09(8)
K7 O22 S6 2_645 4_554 103.31(7)
K7 O22 O21 2_645 . 110.53(6)
K7 O22 O23 2_645 . 118.34(7)
K7 O22 O24 2_645 . 62.67(5)
S6 O22 O21 4_554 . 33.12(6)
S6 O22 O23 4_554 . 32.72(6)
S6 O22 O24 4_554 . 41.02(6)
O21 O22 O23 . . 59.13(7)
O21 O22 O24 . . 61.32(7)
O23 O22 O24 . . 60.81(7)
K3 O23 K4 . . 89.78(5)
K3 O23 K6 . 4_454 93.23(5)
K3 O23 S6 . 4_554 149.93(10)
K3 O23 O21 . . 136.12(8)
K3 O23 O22 . . 121.44(7)
K3 O23 O24 . . 162.40(9)
K3 O23 H3 . . 157.5(8)
K4 O23 K6 . 4_454 114.63(6)
K4 O23 S6 . 4_554 99.93(9)
K4 O23 O21 . . 67.38(6)
K4 O23 O22 . . 126.58(8)
K4 O23 O24 . . 104.19(7)
K4 O23 H3 . . 86.6(8)
K6 O23 S6 4_454 4_554 107.99(9)
K6 O23 O21 4_454 . 129.96(8)
K6 O23 O22 4_454 . 106.20(7)
K6 O23 O24 4_454 . 71.37(6)
K6 O23 H3 4_454 . 68.4(8)
S6 O23 O21 4_554 . 33.97(6)
S6 O23 O22 4_554 . 32.78(5)
S6 O23 O24 4_554 . 38.75(6)
S6 O23 H3 4_554 . 52.4(8)
O21 O23 O22 . . 60.14(7)
O21 O23 O24 . . 60.73(7)
O21 O23 H3 . . 61.8(8)
O22 O23 O24 . . 58.06(6)
O22 O23 H3 . . 77.7(8)
O24 O23 H3 . . 20.9(8)
K7 O24 S6 2_645 4_554 105.72(8)
K7 O24 O19 2_645 . 130.67(7)
K7 O24 O21 2_645 . 114.96(8)
K7 O24 O22 2_645 . 69.19(6)
K7 O24 O23 2_645 . 124.47(7)
K7 O24 H3 2_645 . 144(2)
S6 O24 O19 4_554 . 122.19(9)
S6 O24 O21 4_554 . 34.45(6)
S6 O24 O22 4_554 . 36.91(5)
S6 O24 O23 4_554 . 34.87(6)
S6 O24 H3 4_554 . 108(2)
O19 O24 O21 . . 100.03(7)
O19 O24 O22 . . 158.91(9)
O19 O24 O23 . . 102.84(8)
O19 O24 H3 . . 14(2)
O21 O24 O22 . . 60.59(7)
O21 O24 O23 . . 59.00(7)
O21 O24 H3 . . 88(2)
O22 O24 O23 . . 61.14(7)
O22 O24 H3 . . 145(2)
O23 O24 H3 . . 91(2)
K6 O25 S7 4_564 2_655 102.53(8)
K6 O25 O26 4_564 . 111.60(8)
K6 O25 O27 4_564 . 122.65(8)
K6 O25 O28 4_564 . 66.48(5)
K6 O25 O30 4_564 . 145.58(7)
K6 O25 H6 4_564 . 149(2)
S7 O25 O26 2_655 . 34.65(6)
S7 O25 O27 2_655 . 34.97(6)
S7 O25 O28 2_655 . 36.54(5)
S7 O25 O30 2_655 . 111.88(8)
S7 O25 H6 2_655 . 107(2)
O26 O25 O27 . . 59.18(7)
O26 O25 O28 . . 60.37(7)
O26 O25 O30 . . 96.78(7)
O26 O25 H6 . . 89(2)
O27 O25 O28 . . 61.07(7)
O27 O25 O30 . . 88.19(7)
O27 O25 H6 . . 88(2)
O28 O25 O30 . . 147.76(8)
O28 O25 H6 . . 144(2)
O30 O25 H6 . . 9(2)
K7 O26 K8 2_755 2_755 102.46(5)
K7 O26 S7 2_755 2_655 98.00(8)
K7 O26 O25 2_755 . 115.94(7)
K7 O26 O27 2_755 . 114.17(7)
K7 O26 O28 2_755 . 65.18(5)
K7 O26 H6 2_755 . 134.4(8)
K8 O26 S7 2_755 2_655 135.91(9)
K8 O26 O25 2_755 . 97.38(7)
K8 O26 O27 2_755 . 142.54(8)
K8 O26 O28 2_755 . 135.61(8)
K8 O26 H6 2_755 . 87.5(8)
S7 O26 O25 2_655 . 38.63(6)
S7 O26 O27 2_655 . 33.96(6)
S7 O26 O28 2_655 . 33.32(6)
S7 O26 H6 2_655 . 51.3(8)
O25 O26 O27 . . 60.25(7)
O25 O26 O28 . . 58.48(7)
O25 O26 H6 . . 19.0(8)
O27 O26 O28 . . 60.80(7)
O27 O26 H6 . . 61.6(8)
O28 O26 H6 . . 76.6(8)
K4 O27 K7 2_655 2_655 94.58(5)
K4 O27 S7 2_655 2_655 146.21(10)
K4 O27 O9 2_655 . 88.31(5)
K4 O27 O25 2_655 . 168.40(9)
K4 O27 O26 2_655 . 130.08(8)
K4 O27 O28 2_655 . 120.44(7)
K4 O27 H6 2_655 . 161.9(8)
K7 O27 S7 2_655 2_655 110.46(9)
K7 O27 O9 2_655 . 59.62(4)
K7 O27 O25 2_655 . 75.39(6)
K7 O27 O26 2_655 . 135.12(8)
K7 O27 O28 2_655 . 104.78(7)
K7 O27 H6 2_655 . 73.4(8)
S7 O27 O9 2_655 . 123.61(10)
S7 O27 O25 2_655 . 38.92(6)
S7 O27 O26 2_655 . 33.90(6)
S7 O27 O28 2_655 . 32.59(6)
S7 O27 H6 2_655 . 51.8(8)
O9 O27 O25 . . 91.48(7)
O9 O27 O26 . . 110.69(8)
O9 O27 O28 . . 149.56(8)
O9 O27 H6 . . 74.0(8)
O25 O27 O26 . . 60.57(7)
O25 O27 O28 . . 58.30(7)
O25 O27 H6 . . 19.1(8)
O26 O27 O28 . . 59.92(7)
O26 O27 H6 . . 62.2(8)
O28 O27 H6 . . 76.5(8)
K1 O28 K6 3_766 4_564 111.13(5)
K1 O28 K7 3_766 2_755 92.35(5)
K1 O28 S7 3_766 2_655 132.96(9)
K1 O28 O25 3_766 . 147.05(9)
K1 O28 O26 3_766 . 136.46(7)
K1 O28 O27 3_766 . 101.44(7)
K6 O28 K7 4_564 2_755 110.62(5)
K6 O28 S7 4_564 2_655 106.52(7)
K6 O28 O25 4_564 . 66.27(5)
K6 O28 O26 4_564 . 112.00(7)
K6 O28 O27 4_564 . 122.04(7)
K7 O28 S7 2_755 2_655 99.91(8)
K7 O28 O25 2_755 . 119.83(7)
K7 O28 O26 2_755 . 67.12(6)
K7 O28 O27 2_755 . 114.54(7)
S7 O28 O25 2_655 . 40.80(6)
S7 O28 O26 2_655 . 33.31(6)
S7 O28 O27 2_655 . 32.64(6)
O25 O28 O26 . . 61.15(7)
O25 O28 O27 . . 60.62(7)
O26 O28 O27 . . 59.28(7)
K3 O29 K8 2_655 2_755 97.14(5)
K3 O29 S8 2_655 2_655 131.92(10)
K3 O29 O30 2_655 . 95.97(6)
K3 O29 O31 2_655 . 142.78(7)
K3 O29 O32 2_655 . 134.08(8)
K3 O29 O33 2_655 2_655 92.25(8)
K3 O29 H5 2_655 . 70.1(7)
K3 O29 H8 2_655 2_655 70.4(15)
K3 O29 H9 2_655 2_655 98.2(19)
K3 O29 H10 2_655 2_655 105.4(13)
K8 O29 S8 2_755 2_655 101.74(7)
K8 O29 O30 2_755 . 105.23(6)
K8 O29 O31 2_755 . 67.19(6)
K8 O29 O32 2_755 . 125.58(7)
K8 O29 O33 2_755 2_655 98.27(9)
K8 O29 H5 2_755 . 126.6(7)
K8 O29 H8 2_755 2_655 102.3(15)
K8 O29 H9 2_755 2_655 108.8(18)
K8 O29 H10 2_755 2_655 96.0(14)
S8 O29 O30 2_655 . 36.43(5)
S8 O29 O31 2_655 . 35.75(6)
S8 O29 O32 2_655 . 33.85(6)
S8 O29 O33 2_655 2_655 127.44(11)
S8 O29 H5 2_655 . 63.1(7)
S8 O29 H8 2_655 2_655 144.0(14)
S8 O29 H9 2_655 2_655 116.3(17)
S8 O29 H10 2_655 2_655 115.9(13)
O30 O29 O31 . . 59.45(6)
O30 O29 O32 . . 60.14(6)
O30 O29 O33 . 2_655 153.86(11)
O30 O29 H5 . . 32.6(7)
O30 O29 H8 . 2_655 150.6(16)
O30 O29 H9 . 2_655 141.0(17)
O30 O29 H10 . 2_655 147.6(14)
O31 O29 O32 . . 60.64(7)
O31 O29 O33 . 2_655 122.42(10)
O31 O29 H5 . . 91.8(7)
O31 O29 H8 . 2_655 144.0(15)
O31 O29 H9 . 2_655 118.6(19)
O31 O29 H10 . 2_655 109.6(13)
O32 O29 O33 . 2_655 96.79(9)
O32 O29 H5 . . 70.8(7)
O32 O29 H8 . 2_655 110.4(14)
O32 O29 H9 . 2_655 84.4(17)
O32 O29 H10 . 2_655 87.7(13)
O33 O29 H5 2_655 . 132.6(7)
O33 O29 H8 2_655 2_655 22.0(15)
O33 O29 H9 2_655 2_655 13.0(17)
O33 O29 H10 2_655 2_655 13.2(13)
H5 O29 H8 . 2_655 119.3(17)
H5 O29 H9 . 2_655 124.0(19)
H5 O29 H10 . 2_655 137.2(16)
H8 O29 H9 2_655 2_655 29(2)
H8 O29 H10 2_655 2_655 35(2)
H9 O29 H10 2_655 2_655 14(2)
S8 O30 O9 2_655 . 117.99(8)
S8 O30 O25 2_655 . 116.52(9)
S8 O30 O29 2_655 . 34.99(5)
S8 O30 O31 2_655 . 36.79(5)
S8 O30 O32 2_655 . 34.37(5)
S8 O30 H5 2_655 . 111.4(13)
S8 O30 H6 2_655 . 112.6(11)
O9 O30 O25 . . 97.05(6)
O9 O30 O29 . . 91.92(7)
O9 O30 O31 . . 151.84(8)
O9 O30 O32 . . 105.67(7)
O9 O30 H5 . . 7.4(13)
O9 O30 H6 . . 98.2(11)
O25 O30 O29 . . 100.36(8)
O25 O30 O31 . . 90.02(7)
O25 O30 O32 . . 149.76(9)
O25 O30 H5 . . 103.7(12)
O25 O30 H6 . . 4.2(11)
O29 O30 O31 . . 59.96(6)
O29 O30 O32 . . 59.85(6)
O29 O30 H5 . . 87.4(13)
O29 O30 H6 . . 96.3(11)
O31 O30 O32 . . 60.71(6)
O31 O30 H5 . . 146.6(13)
O31 O30 H6 . . 87.1(11)
O32 O30 H5 . . 98.3(13)
O32 O30 H6 . . 146.2(11)
H5 O30 H6 . . 104.5(16)
K5 O31 K8 2_655 2_755 108.67(5)
K5 O31 S8 2_655 2_655 129.92(9)
K5 O31 O17 2_655 3_665 101.80(6)
K5 O31 O29 2_655 . 148.79(7)
K5 O31 O30 2_655 . 94.25(6)
K5 O31 O32 2_655 . 125.94(8)
K5 O31 H4 2_655 3_665 106.6(15)
K5 O31 H6 2_655 . 76.0(7)
K8 O31 S8 2_755 2_655 99.23(7)
K8 O31 O17 2_755 3_665 86.62(6)
K8 O31 O29 2_755 . 65.27(5)
K8 O31 O30 2_755 . 104.65(6)
K8 O31 O32 2_755 . 123.06(6)
K8 O31 H4 2_755 3_665 85.2(11)
K8 O31 H6 2_755 . 78.2(7)
S8 O31 O17 2_655 3_665 120.97(8)
S8 O31 O29 2_655 . 35.11(6)
S8 O31 O30 2_655 . 37.62(5)
S8 O31 O32 2_655 . 33.60(5)
S8 O31 H4 2_655 3_665 116.7(14)
S8 O31 H6 2_655 . 70.0(7)
O17 O31 O29 3_665 . 108.11(8)
O17 O31 O30 3_665 . 156.38(8)
O17 O31 O32 3_665 . 96.14(7)
O17 O31 H4 3_665 3_665 4.7(15)
O17 O31 H6 3_665 . 162.9(7)
O29 O31 O30 . . 60.59(6)
O29 O31 O32 . . 59.91(6)
O29 O31 H4 . 3_665 103.4(15)
O29 O31 H6 . . 72.8(7)
O30 O31 O32 . . 60.27(6)
O30 O31 H4 . 3_665 152.9(13)
O30 O31 H6 . . 39.1(7)
O32 O31 H4 . 3_665 93.1(12)
O32 O31 H6 . . 98.8(7)
H4 O31 H6 3_665 . 163.1(12)
K5 O32 K9 4_564 2_655 89.99(4)
K5 O32 S8 4_564 2_655 129.61(9)
K5 O32 O29 4_564 . 127.37(8)
K5 O32 O30 4_564 . 149.02(8)
K5 O32 O31 4_564 . 96.92(6)
K5 O32 H4 4_564 3_665 68.0(6)
K9 O32 S8 2_655 2_655 131.27(9)
K9 O32 O29 2_655 . 101.74(7)
K9 O32 O30 2_655 . 119.37(7)
K9 O32 O31 2_655 . 160.16(8)
K9 O32 H4 2_655 3_665 140.8(7)
S8 O32 O29 2_655 . 34.20(6)
S8 O32 O30 2_655 . 36.14(6)
S8 O32 O31 2_655 . 34.56(6)
S8 O32 H4 2_655 3_665 61.7(6)
O29 O32 O30 . . 60.01(6)
O29 O32 O31 . . 59.46(6)
O29 O32 H4 . 3_665 71.3(6)
O30 O32 O31 . . 59.02(6)
O30 O32 H4 . 3_665 91.2(6)
O31 O32 H4 . 3_665 32.3(6)
K9 O33 O4 1_455 4_555 109.01(12)
K9 O33 O5 1_455 2_645 91.64(10)
K9 O33 O29 1_455 2_645 104.45(11)
K9 O33 H7 1_455 . 125(3)
K9 O33 H8 1_455 . 88(4)
K9 O33 H9 1_455 . 137(5)
K9 O33 H10 1_455 . 102(6)
O4 O33 O5 4_555 2_645 99.11(10)
O4 O33 O29 4_555 2_645 145.98(16)
O4 O33 H7 4_555 . 18(3)
O4 O33 H8 4_555 . 105(4)
O4 O33 H9 4_555 . 111(4)
O4 O33 H10 4_555 . 101(5)
O5 O33 O29 2_645 2_645 85.74(11)
O5 O33 H7 2_645 . 105(3)
O5 O33 H8 2_645 . 6(4)
O5 O33 H9 2_645 . 97(5)
O5 O33 H10 2_645 . 150(6)
O29 O33 H7 2_645 . 128(3)
O29 O33 H8 2_645 . 82(4)
O29 O33 H9 2_645 . 35(4)
O29 O33 H10 2_645 . 66(5)
H7 O33 H8 . . 111(5)
H7 O33 H9 . . 93(5)
H7 O33 H10 . . 88(6)
H8 O33 H9 . . 96(6)
H8 O33 H10 . . 147(7)
H9 O33 H10 . . 55(8)
S1 H1 S2 2_655 2_655 126(2)
S1 H1 O1 2_655 3_665 31.7(5)
S1 H1 O3 2_655 3_665 32.7(12)
S1 H1 O5 2_655 . 101.2(18)
S1 H1 O6 2_655 1_655 109.2(19)
S1 H1 O7 2_655 . 155(3)
S2 H1 O1 2_655 3_665 109(2)
S2 H1 O3 2_655 3_665 150(3)
S2 H1 O5 2_655 . 31.3(7)
S2 H1 O6 2_655 1_655 34.2(6)
S2 H1 O7 2_655 . 41.1(15)
O1 H1 O3 3_665 3_665 61.5(15)
O1 H1 O5 3_665 . 78.1(13)
O1 H1 O6 3_665 1_655 110(2)
O1 H1 O7 3_665 . 124(3)
O3 H1 O5 3_665 . 133(3)
O3 H1 O6 3_665 1_655 119(2)
O3 H1 O7 3_665 . 168(5)
O5 H1 O6 . 1_655 52.8(9)
O5 H1 O7 . . 58(2)
O6 H1 O7 1_655 . 70.2(19)
S3 H2 S4 . . 168.9(14)
S3 H2 O9 . 2_645 34.0(4)
S3 H2 O12 . 2_645 28.6(6)
S3 H2 O13 . . 155.9(11)
S3 H2 O14 . . 143(2)
S3 H2 O15 . . 130.5(12)
S3 H2 O16 . . 157.0(11)
S4 H2 O9 . 2_645 157.1(14)
S4 H2 O12 . 2_645 140.3(16)
S4 H2 O13 . . 25.3(4)
S4 H2 O14 . . 48.1(16)
S4 H2 O15 . . 38.3(6)
S4 H2 O16 . . 25.6(4)
O9 H2 O12 2_645 2_645 62.6(10)
O9 H2 O13 2_645 . 141.3(11)
O9 H2 O14 2_645 . 109(2)
O9 H2 O15 2_645 . 164.5(14)
O9 H2 O16 2_645 . 139.5(11)
O12 H2 O13 2_645 . 142.2(14)
O12 H2 O14 2_645 . 172(3)
O12 H2 O15 2_645 . 101.9(12)
O12 H2 O16 2_645 . 143.3(14)
O13 H2 O14 . . 44.7(16)
O13 H2 O15 . . 52.2(7)
O13 H2 O16 . . 47.0(5)
O14 H2 O15 . . 86(2)
O14 H2 O16 . . 43.0(15)
O15 H2 O16 . . 52.6(7)
S5 H3 S6 2_645 4_554 130.5(16)
S5 H3 O19 2_645 . 28.4(7)
S5 H3 O20 2_645 . 29.5(4)
S5 H3 O21 2_645 . 99.2(12)
S5 H3 O23 2_645 . 120.4(14)
S5 H3 O24 2_645 . 161(3)
S6 H3 O19 4_554 . 155(2)
S6 H3 O20 4_554 . 101.1(13)
S6 H3 O21 4_554 . 34.0(5)
S6 H3 O23 4_554 . 33.5(6)
S6 H3 O24 4_554 . 46.3(17)
O19 H3 O20 . . 56.4(10)
O19 H3 O21 . . 127.3(19)
O19 H3 O23 . . 129.5(18)
O19 H3 O24 . . 159(3)
O20 H3 O21 . . 71.0(9)
O20 H3 O23 . . 96.0(11)
O20 H3 O24 . . 141(3)
O21 H3 O23 . . 54.9(7)
O21 H3 O24 . . 71(2)
O23 H3 O24 . . 68(2)
S5 H4 S8 2_645 4_554 122.9(18)
S5 H4 O17 2_645 . 45.2(17)
S5 H4 O18 2_645 1_455 33.8(5)
S5 H4 O20 2_645 . 32.6(6)
S5 H4 O31 2_645 3_665 147(2)
S5 H4 O32 2_645 3_665 111.9(15)
S8 H4 O17 4_554 . 160(3)
S8 H4 O18 4_554 1_455 106.1(14)
S8 H4 O20 4_554 . 98.1(13)
S8 H4 O31 4_554 3_665 30.4(8)
S8 H4 O32 4_554 3_665 29.1(4)
O17 H4 O18 . 1_455 71.2(19)
O17 H4 O20 . . 64(2)
O17 H4 O31 . 3_665 167(4)
O17 H4 O32 . 3_665 133(2)
O18 H4 O20 1_455 . 54.6(7)
O18 H4 O31 1_455 3_665 117.4(17)
O18 H4 O32 1_455 3_665 112.8(14)
O20 H4 O31 . 3_665 128(2)
O20 H4 O32 . 3_665 80.3(10)
O31 H4 O32 3_665 3_665 54.6(10)
S3 H5 S8 2_655 2_655 124.9(15)
S3 H5 O9 2_655 . 43.5(13)
S3 H5 O10 2_655 . 34.6(5)
S3 H5 O11 2_655 . 31.1(5)
S3 H5 O29 2_655 . 110.3(13)
S3 H5 O30 2_655 . 154(2)
S3 H5 H6 2_655 . 163.1(17)
S8 H5 O9 2_655 . 160(3)
S8 H5 O10 2_655 . 105.3(12)
S8 H5 O11 2_655 . 102.1(12)
S8 H5 O29 2_655 . 31.5(4)
S8 H5 O30 2_655 . 34.4(8)
S8 H5 H6 2_655 . 66.0(11)
O9 H5 O10 . . 72.2(17)
O9 H5 O11 . . 60.1(16)
O9 H5 O29 . . 130(2)
O9 H5 O30 . . 162(3)
O9 H5 H6 . . 122(2)
O10 H5 O11 . . 53.4(6)
O10 H5 O29 . . 109.4(12)
O10 H5 O30 . . 121.6(17)
O10 H5 H6 . . 161.9(16)
O11 H5 O29 . . 80.3(9)
O11 H5 O30 . . 136.5(19)
O11 H5 H6 . . 142.0(15)
O29 H5 O30 . . 60.0(12)
O29 H5 H6 . . 72.0(11)
O30 H5 H6 . . 42.5(11)
S7 H6 S8 2_655 2_655 129.5(15)
S7 H6 O25 2_655 . 49.2(18)
S7 H6 O26 2_655 . 34.4(6)
S7 H6 O27 2_655 . 34.7(6)
S7 H6 O30 2_655 . 136.4(19)
S7 H6 O31 2_655 . 133.9(16)
S7 H6 H5 2_655 . 106.3(15)
S8 H6 O25 2_655 . 163(3)
S8 H6 O26 2_655 . 99.4(12)
S8 H6 O27 2_655 . 116.0(12)
S8 H6 O30 2_655 . 29.7(6)
S8 H6 O31 2_655 . 29.7(4)
S8 H6 H5 2_655 . 53.9(10)
O25 H6 O26 . . 72(2)
O25 H6 O27 . . 73(2)
O25 H6 O30 . . 166(4)
O25 H6 O31 . . 135(3)
O25 H6 H5 . . 142(3)
O26 H6 O27 . . 56.2(7)
O26 H6 O30 . . 119.2(16)
O26 H6 O31 . . 99.7(11)
O26 H6 H5 . . 103.5(14)
O27 H6 O30 . . 106.8(15)
O27 H6 O31 . . 140.0(14)
O27 H6 H5 . . 74.1(12)
O30 H6 O31 . . 53.8(9)
O30 H6 H5 . . 33.0(9)
O31 H6 H5 . . 83.0(12)
S1 H7 O1 . 4_555 33.1(7)
S1 H7 O4 . 4_555 33.9(12)
S1 H7 O33 . . 143(4)
S1 H7 H8 . . 110(3)
S1 H7 H9 . . 140(4)
S1 H7 H10 . . 169(5)
O1 H7 O4 4_555 4_555 66.4(18)
O1 H7 O33 4_555 . 124(4)
O1 H7 H8 4_555 . 93(3)
O1 H7 H9 4_555 . 108(4)
O1 H7 H10 4_555 . 137(5)
O4 H7 O33 4_555 . 149(4)
O4 H7 H8 4_555 . 129(4)
O4 H7 H9 4_555 . 174(5)
O4 H7 H10 4_555 . 157(5)
O33 H7 H8 . . 33(3)
O33 H7 H9 . . 35(3)
O33 H7 H10 . . 30(3)
H8 H7 H9 . . 50(4)
H8 H7 H10 . . 62(4)
H9 H7 H10 . . 29(4)
S2 H8 O5 . 2_645 33.1(15)
S2 H8 O6 . 2_545 32.9(10)
S2 H8 O29 . 2_645 139(3)
S2 H8 O33 . . 143(6)
S2 H8 H7 . . 120(4)
S2 H8 H9 . . 168(5)
S2 H8 H10 . . 155(5)
O5 H8 O6 2_645 2_545 66(2)
O5 H8 O29 2_645 2_645 110(3)
O5 H8 O33 2_645 . 171(6)
O5 H8 H7 2_645 . 135(5)
O5 H8 H9 2_645 . 145(6)
O5 H8 H10 2_645 . 170(6)
O6 H8 O29 2_545 2_645 152(3)
O6 H8 O33 2_545 . 112(5)
O6 H8 H7 2_545 . 103(4)
O6 H8 H9 2_545 . 148(5)
O6 H8 H10 2_545 . 124(5)
O29 H8 O33 2_645 . 76(4)
O29 H8 H7 2_645 . 99(3)
O29 H8 H9 2_645 . 48(4)
O29 H8 H10 2_645 . 64(3)
O33 H8 H7 . . 36(3)
O33 H8 H9 . . 36(4)
O33 H8 H10 . . 12(3)
H7 H8 H9 . . 51(4)
H7 H8 H10 . . 43(3)
H9 H8 H10 . . 25(4)
O5 H9 O20 2_645 4_555 159(3)
O5 H9 O29 2_645 2_645 93(2)
O5 H9 O33 2_645 . 67(4)
O5 H9 H7 2_645 . 87(4)
O5 H9 H8 2_645 . 19(3)
O5 H9 H10 2_645 . 114(8)
O20 H9 O29 4_555 2_645 98(3)
O20 H9 O33 4_555 . 93(5)
O20 H9 H7 4_555 . 83(4)
O20 H9 H8 4_555 . 140(5)
O20 H9 H10 4_555 . 45(7)
O29 H9 O33 2_645 . 132(5)
O29 H9 H7 2_645 . 176(5)
O29 H9 H8 2_645 . 103(4)
O29 H9 H10 2_645 . 120(8)
O33 H9 H7 . . 52(4)
O33 H9 H8 . . 48(5)
O33 H9 H10 . . 48(6)
H7 H9 H8 . . 78(5)
H7 H9 H10 . . 63(7)
H8 H9 H10 . . 95(9)
O4 H10 O18 4_555 4_455 131(2)
O4 H10 O20 4_555 4_555 98.4(19)
O4 H10 O29 4_555 2_645 146(3)
O4 H10 O33 4_555 . 66(5)
O4 H10 H7 4_555 . 13(3)
O4 H10 H8 4_555 . 83(3)
O4 H10 H9 4_555 . 100(8)
O18 H10 O20 4_455 4_555 50.9(11)
O18 H10 O29 4_455 2_645 82.2(16)
O18 H10 O33 4_455 . 127(6)
O18 H10 H7 4_455 . 144(5)
O18 H10 H8 4_455 . 126(4)
O18 H10 H9 4_455 . 128(8)
O20 H10 O29 4_555 2_645 100(2)
O20 H10 O33 4_555 . 158(7)
O20 H10 H7 4_555 . 106(4)
O20 H10 H8 4_555 . 176(5)
O20 H10 H9 4_555 . 124(8)
O29 H10 O33 2_645 . 101(6)
O29 H10 H7 2_645 . 134(5)
O29 H10 H8 2_645 . 81(4)
O29 H10 H9 2_645 . 46(7)
O33 H10 H7 . . 62(5)
O33 H10 H8 . . 20(4)
O33 H10 H9 . . 76(9)
H7 H10 H8 . . 75(4)
H7 H10 H9 . . 88(8)
H8 H10 H9 . . 59(7)

loop_
_geom_bond_atom_site_label_1
_geom_bond_atom_site_label_2
_geom_bond_site_symmetry_2
_geom_bond_distance
K1 O2 4_555 2.815(2)
K1 O3 4_655 2.9498(18)
K1 O4 4_655 2.9388(18)
K1 O6 2_645 2.8959(17)
K1 O7 4_555 2.7545(15)
K1 O13 4_555 2.6750(17)
K1 O28 3_766 2.7454(15)
K2 O1 4_555 2.8350(17)
K2 O3 2_645 2.7514(15)
K2 O5 2_645 2.9890(18)
K2 O7 2_645 2.9847(18)
K2 O8 2_645 2.867(2)
K2 O11 2_645 2.6561(17)
K2 O22 . 2.7250(15)
K3 O5 2_645 2.7304(18)
K3 O10 2_545 2.9291(16)
K3 O11 2_645 2.9315(18)
K3 O12 2_545 2.8947(17)
K3 O23 . 2.7652(18)
K3 O29 2_645 2.7602(16)
K4 O4 . 2.8006(18)
K4 O13 1_455 2.9056(18)
K4 O14 . 2.9960(19)
K4 O16 . 2.9498(17)
K4 O20 . 2.7447(16)
K4 O21 . 2.9947(17)
K4 O23 . 2.9476(18)
K4 O27 2_645 2.8991(18)
K5 O16 2_655 2.7301(16)
K5 O18 2_655 2.9298(18)
K5 O19 2_555 2.9807(16)
K5 O20 2_655 2.8312(17)
K5 O21 2_655 2.8871(17)
K5 O31 2_645 2.7628(14)
K5 O32 4_565 2.9136(15)
K6 O8 3_666 2.7429(17)
K6 O12 3_666 2.7827(15)
K6 O15 4_555 2.8419(16)
K6 O21 4_555 2.8678(17)
K6 O23 4_655 2.9552(18)
K6 O25 4_565 2.9403(16)
K6 O28 4_565 2.9451(15)
K7 O2 . 2.6522(17)
K7 O9 2_645 2.9547(15)
K7 O14 . 2.8312(16)
K7 O22 2_655 2.9475(16)
K7 O24 2_655 2.8013(16)
K7 O26 2_745 2.9954(17)
K7 O27 2_645 2.9501(18)
K7 O28 2_745 2.9511(18)
K8 O10 2_645 2.7154(14)
K8 O17 2_655 2.7781(16)
K8 O18 4_555 2.8162(16)
K8 O19 2_655 2.9733(15)
K8 O26 2_745 2.8555(17)
K8 O29 2_745 2.9418(17)
K8 O31 2_745 2.9855(17)
K9 O1 4_555 2.8313(19)
K9 O6 2_645 2.9479(18)
K9 O10 2_645 2.7955(15)
K9 O16 4_555 2.8097(16)
K9 O32 2_645 2.9262(17)
K9 O33 1_655 2.991(4)
S1 O1 4_555 1.4435(18)
S1 O2 4_555 1.4249(18)
S1 O3 4_555 1.4944(16)
S1 O4 4_555 1.5084(18)
S1 H1 2_645 2.47(4)
S1 H7 . 2.54(5)
S2 O5 2_645 1.4678(18)
S2 O6 2_545 1.4399(18)
S2 O7 2_645 1.5397(16)
S2 O8 2_545 1.4352(17)
S2 H1 2_645 2.21(4)
S2 H8 . 2.56(8)
S3 O9 2_645 1.5627(15)
S3 O10 2_645 1.4425(14)
S3 O11 2_645 1.4403(18)
S3 O12 2_645 1.4530(16)
S3 H2 . 2.75(3)
S3 H5 2_645 2.15(3)
S4 O13 . 1.4387(18)
S4 O14 . 1.5805(17)
S4 O15 . 1.4401(16)
S4 O16 . 1.4420(16)
S4 H2 . 2.04(3)
S5 O17 2_655 1.5599(17)
S5 O18 2_755 1.4327(16)
S5 O19 2_655 1.4584(15)
S5 O20 2_655 1.4413(16)
S5 H3 2_655 2.72(4)
S5 H4 2_655 2.07(3)
S6 O21 4_555 1.4371(17)
S6 O22 4_555 1.4422(15)
S6 O23 4_555 1.4396(18)
S6 O24 4_555 1.5762(17)
S6 H3 4_555 2.07(3)
S7 O25 2_645 1.5794(17)
S7 O26 2_645 1.4386(18)
S7 O27 2_645 1.4409(18)
S7 O28 2_645 1.4391(15)
S7 H6 2_645 1.99(3)
S8 O29 2_645 1.4548(16)
S8 O30 2_645 1.5064(15)
S8 O31 2_645 1.4778(15)
S8 O32 2_645 1.4418(16)
S8 H4 4_555 2.61(3)
S8 H5 2_645 2.48(3)
S8 H6 2_645 2.81(3)
O1 O2 . 2.414(2)
O1 O3 . 2.409(2)
O1 O4 . 2.394(3)
O1 H1 3_665 2.74(4)
O1 H7 4_554 2.54(5)
O2 O3 . 2.369(2)
O2 O4 . 2.391(3)
O3 O4 . 2.395(2)
O3 O7 3_665 2.559(2)
O3 H1 3_665 1.41(4)
O4 O33 4_554 2.624(4)
O4 H7 4_554 1.58(5)
O4 H10 4_554 2.82(6)
O5 O6 1_655 2.392(3)
O5 O7 . 2.399(2)
O5 O8 1_655 2.407(2)
O5 O33 2_655 2.777(4)
O5 H1 . 2.80(5)
O5 H8 2_655 1.71(8)
O5 H9 2_655 3.00(7)
O6 O7 1_455 2.419(2)
O6 O8 . 2.413(2)
O6 H1 1_455 2.55(4)
O6 H8 2_555 2.52(8)
O7 O8 1_655 2.364(2)
O7 H1 . 1.16(4)
O9 O10 . 2.433(2)
O9 O11 . 2.412(2)
O9 O12 . 2.352(2)
O9 O14 2_655 2.986(2)
O9 O27 . 2.993(2)
O9 O30 . 2.526(2)
O9 H2 2_655 2.56(3)
O9 H5 . 1.06(3)
O10 O11 . 2.388(2)
O10 O12 . 2.4105(19)
O10 H5 . 2.54(3)
O11 O12 . 2.429(2)
O11 H5 . 2.76(3)
O12 O14 2_655 2.707(2)
O12 H2 2_655 1.79(3)
O13 O14 . 2.423(3)
O13 O15 . 2.405(2)
O13 O16 . 2.381(2)
O13 H2 . 2.99(3)
O14 O15 . 2.412(2)
O14 O16 . 2.393(2)
O14 H2 . 0.92(3)
O15 O16 . 2.418(2)
O15 H2 . 2.29(3)
O16 H2 . 2.98(3)
O17 O18 1_455 2.439(2)
O17 O19 . 2.340(2)
O17 O20 . 2.400(2)
O17 O31 3_665 2.508(2)
O17 H4 . 0.94(3)
O18 O19 1_655 2.405(2)
O18 O20 1_655 2.400(2)
O18 H4 1_655 2.57(3)
O18 H10 4_654 2.98(6)
O19 O20 . 2.422(2)
O19 O24 . 2.601(2)
O19 H3 . 1.71(3)
O20 H3 . 2.90(4)
O20 H4 . 2.66(4)
O20 H9 4_554 2.96(7)
O20 H10 4_554 2.51(6)
O21 O22 . 2.410(2)
O21 O23 . 2.385(2)
O21 O24 . 2.427(2)
O21 H3 . 2.57(4)
O22 O23 . 2.424(2)
O22 O24 . 2.348(2)
O23 O24 . 2.416(2)
O23 H3 . 2.60(4)
O24 H3 . 0.93(4)
O25 O26 . 2.423(2)
O25 O27 . 2.415(2)
O25 O28 . 2.358(2)
O25 O30 . 2.670(2)
O25 H6 . 0.83(3)
O26 O27 . 2.389(2)
O26 O28 . 2.405(2)
O26 H6 . 2.54(3)
O27 O28 . 2.426(2)
O27 H6 . 2.53(3)
O29 O30 . 2.405(2)
O29 O31 . 2.390(2)
O29 O32 . 2.401(2)
O29 O33 2_655 2.791(4)
O29 H5 . 2.77(4)
O29 H8 2_655 2.85(8)
O29 H9 2_655 2.16(7)
O29 H10 2_655 2.59(6)
O30 O31 . 2.377(2)
O30 O32 . 2.4078(19)
O30 H5 . 1.50(3)
O30 H6 . 1.86(3)
O31 O32 . 2.418(2)
O31 H4 3_665 1.58(3)
O31 H6 . 2.94(3)
O32 H4 3_665 2.96(3)
O33 H7 . 1.14(5)
O33 H8 . 1.08(8)
O33 H9 . 0.84(7)
O33 H10 . 0.65(6)
H5 H6 . 2.66(5)
H7 H8 . 1.82(9)
H7 H9 . 1.45(9)
H7 H10 . 1.29(8)
H8 H9 . 1.43(10)
H8 H10 . 1.66(10)
H9 H10 . 0.71(9)

loop_
_geom_hbond_atom_site_label_D
_geom_hbond_atom_site_label_H
_geom_hbond_atom_site_label_A
_geom_hbond_site_symmetry_A
_geom_hbond_distance_DH
_geom_hbond_distance_HA
_geom_hbond_distance_DA
_geom_hbond_angle_DHA
O7 H1 O3 3_665 1.16(4) 1.41(4) 2.559(2) 168(5)
O14 H2 O12 2_645 0.92(3) 1.79(3) 2.707(2) 172(3)
O24 H3 O19 . 0.93(4) 1.71(3) 2.601(2) 159(3)
O17 H4 O31 3_665 0.94(3) 1.58(3) 2.508(2) 167(4)
O9 H5 O30 . 1.06(3) 1.50(3) 2.526(2) 162(3)
O25 H6 O30 . 0.83(3) 1.86(3) 2.670(2) 166(4)
O33 H7 O4 4_555 1.14(5) 1.58(5) 2.624(4) 149(4)
O33 H8 O5 2_645 1.08(8) 1.71(8) 2.777(4) 171(6)
O33 H9 O29 2_645 0.84(7) 2.16(7) 2.791(4) 132(5)
O33 H10 O20 4_555 0.65(6) 2.51(6) 3.119(3) 158(7)
